data_4347855
loop_
_publ_author_name
'Griffiths, Kieran'
'Kumar, Prashant'
'Mattock, James D.'
'Abdul-Sada, Alaa'
'Pitak, Mateusz B.'
'Coles, Simon J.'
'Navarro, Oscar'
'Vargas, Alfredo'
'Kostakis, George E.'

_publ_section_title
;
 Efficient Ni(II)2Ln(III)2 Electrocyclization Catalysts for the Synthesis
 of trans-4,5-Diaminocyclopent-2-enones from 2-Furaldehyde and Primary or
 Secondary Amines.
;
_journal_issue 14
_journal_name_full 'Inorganic chemistry'
_journal_page_first 6988
_journal_page_last 6994
_journal_paper_doi 10.1021/acs.inorgchem.6b00720
_journal_volume 55
_journal_year 2016
_chemical_formula_moiety 'C105 H90 N8 Ni5 O28 Sm2'
_chemical_formula_sum 'C105 H90 N8 Ni5 O28 Sm2'
_chemical_formula_weight 2506.09
_space_group_crystal_system monoclinic
_space_group_IT_number 14
_space_group_name_Hall '-P 2ybc'
_space_group_name_H-M_alt 'P 1 21/c 1'
_atom_sites_solution_hydrogens mixed
_audit_creation_date 2015-11-30
_audit_creation_method
;
Olex2 1.2
(compiled 2015.09.30 svn.r3233 for OlexSys, GUI svn.r5103)
;
_cell_angle_alpha 90
_cell_angle_beta 97.977(15)
_cell_angle_gamma 90
_cell_formula_units_Z 4
_cell_length_a 17.327(18)
_cell_length_b 14.386(15)
_cell_length_c 47.92(5)
_cell_measurement_reflns_used 15681
_cell_measurement_temperature 100(2)
_cell_measurement_theta_max 27.7
_cell_measurement_theta_min 2.4
_cell_volume 11829(2)
_computing_cell_refinement 'CrystalClear-SM Expert 2.1 b29 (Rigaku, 2013)'
_computing_data_collection 'CrystalClear-SM Expert 2.1 b29 (Rigaku, 2013)'
_computing_data_reduction 'CrystalClear-SM Expert 2.1 b29 (Rigaku, 2013)'
_computing_molecular_graphics 'Olex2 (Dolomanov et al., 2009)'
_computing_publication_material 'Olex2 (Dolomanov et al., 2009)'
_computing_structure_refinement 'ShelXL (Sheldrick, 2008)'
_computing_structure_solution
;
Superflip (Palatinus & Chapuis, 2007;Palatinus & van der Lee, 2008;
Palatinus et al., 2012)
;
_diffrn_ambient_temperature 100(2)
_diffrn_detector CCD
_diffrn_detector_area_resol_mean 28.5714
_diffrn_measured_fraction_theta_full 0.999
_diffrn_measured_fraction_theta_max 0.962
_diffrn_measurement_device
;
AFC12 (Right): Kappa 3 circle
;
_diffrn_measurement_device_type
;
Rigaku Saturn724+ (2x2 bin mode)
;
_diffrn_measurement_method 'profile data from \w-scans'
_diffrn_measurement_specimen_support MiTeGen
_diffrn_radiation_monochromator Confocal
_diffrn_radiation_type MoK\a
_diffrn_radiation_wavelength 0.71075
_diffrn_reflns_av_R_equivalents 0.1927
_diffrn_reflns_av_unetI/netI 0.1158
_diffrn_reflns_Laue_measured_fraction_full 0.999
_diffrn_reflns_Laue_measured_fraction_max 0.962
_diffrn_reflns_limit_h_max 22
_diffrn_reflns_limit_h_min -22
_diffrn_reflns_limit_k_max 18
_diffrn_reflns_limit_k_min -18
_diffrn_reflns_limit_l_max 61
_diffrn_reflns_limit_l_min -61
_diffrn_reflns_number 170842
_diffrn_reflns_point_group_measured_fraction_full 0.999
_diffrn_reflns_point_group_measured_fraction_max 0.962
_diffrn_reflns_theta_full 25.242
_diffrn_reflns_theta_max 27.574
_diffrn_reflns_theta_min 2.344
_diffrn_source 'Rotating Anode'
_diffrn_source_current 55.0
_diffrn_source_voltage 45.0
_exptl_absorpt_coefficient_mu 1.825
_exptl_absorpt_correction_T_max 1.000
_exptl_absorpt_correction_T_min 0.214
_exptl_absorpt_correction_type multi-scan
_exptl_absorpt_process_details 'CrystalClear-SM Expert 2.1 b29 (Rigaku, 2013)'
_exptl_crystal_colour Yellow
_exptl_crystal_density_diffrn 1.407
_exptl_crystal_description needle
_exptl_crystal_F_000 5056
_exptl_crystal_size_max 0.22
_exptl_crystal_size_mid 0.03
_exptl_crystal_size_min 0.01
_refine_diff_density_max 2.667
_refine_diff_density_min -0.739
_refine_diff_density_rms 0.167
_refine_ls_extinction_method none
_refine_ls_goodness_of_fit_ref 1.011
_refine_ls_hydrogen_treatment mixed
_refine_ls_matrix_type full
_refine_ls_number_parameters 1346
_refine_ls_number_reflns 26360
_refine_ls_number_restraints 3266
_refine_ls_restrained_S_all 0.967
_refine_ls_R_factor_all 0.1360
_refine_ls_R_factor_gt 0.0952
_refine_ls_shift/su_max 0.001
_refine_ls_shift/su_mean 0.000
_refine_ls_structure_factor_coef Fsqd
_refine_ls_weighting_details 'w=1/[\s^2^(Fo^2^)+(0.1466P)^2^] where P=(Fo^2^+2Fc^2^)/3'
_refine_ls_weighting_scheme calc
_refine_ls_wR_factor_gt 0.2511
_refine_ls_wR_factor_ref 0.2744
_reflns_Friedel_coverage 0.000
_reflns_number_gt 15206
_reflns_number_total 26360
_reflns_threshold_expression 'I > 2\s(I)'
_cod_data_source_file ic6b00720_si_002.cif
_cod_data_source_block 1Sm-A
_cod_original_cell_volume 11829(21)
_cod_database_code 4347855
_shelxl_version_number 2014-1
_shelx_space_group_comment
;
The symmetry employed for this shelxl refinement is uniquely defined
by the following loop, which should always be used as a source of
symmetry information in preference to the above space-group names.
They are only intended as comments.
;
_shelx_estimated_absorpt_t_max 0.982
_shelx_estimated_absorpt_t_min 0.690
_olex2_refinement_description
;
1. Fixed Uiso
 At 1.2 times of:
  All C(H) groups, All N(H,H) groups
 At 1.5 times of:
  All C(H,H,H) groups, All O(H) groups, All O(H,H) groups
2. Restrained distances
 N6-C91
 1.33 with sigma of 0.01
 C90-N6
 1.44 with sigma of 0.01
 C91-C92
 1.5 with sigma of 0.01
 O13-H13
 0.85 with sigma of 0.01
 C57-H13
 1.875448 with sigma of 0.02
 Ni5-H13
 2.738312 with sigma of 0.02
3. Rigid bond restraints
 All non-hydrogen atoms
 with sigma for 1-2 distances of 0.01 and sigma for 1-3 distances of 0.01
4. Uiso/Uaniso restraints and constraints
All non-hydrogen atoms have similar U: within 1.7A with sigma of 0.04 and sigma
for terminal atoms of 0.08
5. Rigid body (RIGU) restrains
 All non-hydrogen atoms
 with sigma for 1-2 distances of 0.004 and sigma for 1-3 distances of 0.004
6.a Rotating group:
 O26(H26A,H26B), O27(H27A,H27B), O28(H28A,H28B)
6.b Secondary CH2 refined with riding coordinates:
 N8(H8A,H8B)
6.c Aromatic/amide H refined with riding coordinates:
 C2(H2), C3(H3), C4(H4), C5(H5), C7(H7), C9(H9), C10(H10), C11(H11), C16(H16),
 C17(H17), C18(H18), C19(H19), C21(H21), C23(H23), C24(H24), C25(H25), C30(H30),
  C31(H31), C32(H32), C33(H33), C35(H35), C37(H37), C38(H38), C39(H39),
 C44(H44), C45(H45), C46(H46), C47(H47), C49(H49), C51(H51), C52(H52), C53(H53),
  C58(H58), C59(H59), C60(H60), C61(H61), C63(H63), C65(H65), C66(H66),
 C67(H67), C72(H72), C73(H73), C74(H74), C75(H75), C77(H77), C79(H79), C80(H80),
  C81(H81), C86(H86), C87(H87), C88(H88), C89(H89), C91(H91), C93(H93),
 C94(H94), C95(H95), C100(H100), C101(H101), C102(H102), C103(H103)
6.d Idealised Me refined as rotating group:
 C14(H14A,H14B,H14C), C28(H28C,H28D,H28E), C42(H42A,H42B,H42C), C56(H56A,H56B,
 H56C), C70(H70A,H70B,H70C), C84(H84A,H84B,H84C), C98(H98A,H98B,H98C)
;
_olex2_submission_special_instructions 'No special instructions were received'

loop_
_space_group_symop_operation_xyz
'x, y, z'
'-x, y+1/2, -z+1/2'
'-x, -y, -z'
'x, -y-1/2, z-1/2'

loop_
_atom_site_label
_atom_site_type_symbol
_atom_site_fract_x
_atom_site_fract_y
_atom_site_fract_z
_atom_site_U_iso_or_equiv
_atom_site_adp_type
_atom_site_occupancy
_atom_site_site_symmetry_order
_atom_site_calc_flag
_atom_site_refinement_flags_posn
_atom_site_refinement_flags_adp
Sm1 Sm 0.02793(2) 0.11389(4) 0.36431(2) 0.04872(15) Uani 1 1 d . U
Sm2 Sm 0.41505(3) 0.18021(4) 0.34972(2) 0.05808(17) Uani 1 1 d . U
Ni1 Ni 0.17863(6) 0.13358(9) 0.41257(2) 0.0473(3) Uani 1 1 d . U
Ni2 Ni 0.32699(6) 0.24719(9) 0.41031(2) 0.0520(3) Uani 1 1 d . U
Ni3 Ni 0.28568(6) 0.33943(10) 0.33126(3) 0.0616(3) Uani 1 1 d . U
Ni4 Ni 0.17425(7) 0.50542(10) 0.37678(3) 0.0607(3) Uani 1 1 d . U
Ni5 Ni 0.06313(6) 0.26732(10) 0.31344(2) 0.0556(3) Uani 1 1 d D U
O1 O 0.1211(3) 0.0096(5) 0.39213(12) 0.0534(12) Uani 1 1 d . U
O2 O -0.0936(3) 0.1051(5) 0.34081(12) 0.0592(15) Uani 1 1 d . U
O3 O -0.2088(4) 0.1531(6) 0.30262(14) 0.0718(18) Uani 1 1 d . U
O4 O 0.2942(3) 0.1019(5) 0.41523(12) 0.0520(12) Uani 1 1 d . U
O5 O 0.0664(3) 0.1702(4) 0.41241(11) 0.0486(12) Uani 1 1 d . U
O6 O -0.0807(3) 0.1889(5) 0.39885(11) 0.0495(13) Uani 1 1 d . U
O7 O 0.2215(3) 0.2711(5) 0.42353(12) 0.0512(12) Uani 1 1 d . U
O8 O 0.4308(3) 0.2078(5) 0.39962(13) 0.0599(14) Uani 1 1 d . U
O9 O 0.5560(3) 0.1770(6) 0.37670(15) 0.0685(17) Uani 1 1 d . U
O10 O 0.0943(4) 0.5253(6) 0.34184(14) 0.0681(17) Uani 1 1 d . U
O11 O 0.2501(4) 0.5120(5) 0.41181(15) 0.0704(17) Uani 1 1 d . U
O12 O 0.3653(5) 0.4989(6) 0.45290(16) 0.080(2) Uani 1 1 d . U
O13 O 0.0748(4) 0.4063(5) 0.30476(12) 0.0630(14) Uani 1 1 d D U
H13 H 0.075(8) 0.4563(14) 0.3144(9) 0.094 Uiso 1 1 d DR .
O14 O 0.0612(3) 0.1281(5) 0.31763(12) 0.0592(12) Uani 1 1 d . U
O15 O 0.0514(4) -0.0431(5) 0.33292(13) 0.0629(14) Uani 1 1 d . U
O16 O 0.4020(3) 0.3486(5) 0.34831(15) 0.0662(15) Uani 1 1 d . U
O17 O 0.4741(4) 0.0678(5) 0.32684(14) 0.0664(15) Uani 1 1 d . U
O18 O 0.4970(4) -0.1061(6) 0.31274(17) 0.0785(19) Uani 1 1 d . U
O19 O 0.3200(3) 0.2188(6) 0.31197(14) 0.0680(15) Uani 1 1 d . U
O20 O 0.2548(4) 0.4682(6) 0.34684(17) 0.0776(15) Uani 1 1 d . U
O21 O 0.2398(6) 0.6267(8) 0.3662(2) 0.107(2) Uani 1 1 d . U
O22 O 0.0235(3) 0.2794(5) 0.35323(11) 0.0521(12) Uani 1 1 d . U
O23 O 0.2810(3) 0.2434(5) 0.36695(12) 0.0538(12) Uani 1 1 d . U
O24 O 0.1653(3) 0.1738(5) 0.37036(11) 0.0511(13) Uani 1 1 d . U
O25 O 0.1804(3) 0.2689(5) 0.33431(11) 0.0531(13) Uani 1 1 d . U
O26 O 0.3542(4) 0.0484(5) 0.36941(14) 0.0639(15) Uani 1 1 d . U
H26A H 0.3870 -0.0065 0.3719 0.096 Uiso 1 1 d GR .
H26B H 0.3392 0.0590 0.3880 0.096 Uiso 1 1 d GR .
O27 O 0.3608(3) 0.3836(5) 0.40285(13) 0.0579(15) Uani 1 1 d . U
H27A H 0.4107 0.3964 0.4104 0.087 Uiso 1 1 d GR .
H27B H 0.3308 0.4261 0.4102 0.087 Uiso 1 1 d GR .
O28 O 0.1310(4) 0.3815(5) 0.38715(13) 0.0623(15) Uani 1 1 d . U
H28A H 0.0921 0.3896 0.3963 0.093 Uiso 1 1 d GR .
H28B H 0.1666 0.3511 0.3977 0.093 Uiso 1 1 d GR .
N1 N -0.0374(4) -0.0186(6) 0.38769(14) 0.0510(14) Uani 1 1 d . U
N2 N 0.1918(4) 0.0901(6) 0.45314(14) 0.0508(15) Uani 1 1 d . U
N3 N 0.3661(4) 0.2613(6) 0.45143(15) 0.0553(16) Uani 1 1 d . U
N4 N 0.0961(5) 0.5843(6) 0.39365(17) 0.0629(17) Uani 1 1 d . U
N5 N 0.0923(4) 0.2569(7) 0.27350(14) 0.0624(16) Uani 1 1 d . U
N6 N 0.2860(5) 0.3814(8) 0.2895(2) 0.095(2) Uani 1 1 d D U
N7 N 0.4974(4) 0.2608(7) 0.31537(18) 0.0646(15) Uani 1 1 d . U
N8 N -0.0614(4) 0.2766(7) 0.30166(14) 0.0597(18) Uani 1 1 d . U
H8A H -0.0732 0.3045 0.2846 0.072 Uiso 1 1 calc R .
H8B H -0.0835 0.2191 0.3009 0.072 Uiso 1 1 calc R .
C1 C 0.0939(5) -0.0519(7) 0.40923(19) 0.0568(18) Uani 1 1 d . U
C2 C 0.1466(6) -0.1050(7) 0.42863(19) 0.059(2) Uani 1 1 d . U
H2 H 0.2010 -0.0999 0.4281 0.071 Uiso 1 1 calc R .
C3 C 0.1198(6) -0.1646(8) 0.4483(2) 0.068(2) Uani 1 1 d . U
H3 H 0.1558 -0.2005 0.4606 0.081 Uiso 1 1 calc R .
C4 C 0.0372(6) -0.1713(8) 0.4499(2) 0.065(2) Uani 1 1 d . U
H4 H 0.0191 -0.2073 0.4643 0.078 Uiso 1 1 calc R .
C5 C -0.0137(6) -0.1262(7) 0.4309(2) 0.062(2) Uani 1 1 d . U
H5 H -0.0680 -0.1351 0.4311 0.074 Uiso 1 1 calc R .
C6 C 0.0119(5) -0.0645(7) 0.41014(18) 0.0531(17) Uani 1 1 d . U
C7 C -0.1070(5) -0.0527(8) 0.3800(2) 0.061(2) Uani 1 1 d . U
H7 H -0.1204 -0.1048 0.3905 0.073 Uiso 1 1 calc R .
C8 C -0.1670(5) -0.0219(8) 0.3574(2) 0.061(2) Uani 1 1 d . U
C9 C -0.2382(5) -0.0785(9) 0.3539(2) 0.071(2) Uani 1 1 d . U
H9 H -0.2436 -0.1309 0.3655 0.086 Uiso 1 1 calc R .
C10 C -0.2980(5) -0.0516(9) 0.3326(3) 0.080(3) Uani 1 1 d . U
H10 H -0.3453 -0.0859 0.3300 0.097 Uiso 1 1 calc R .
C11 C -0.2898(5) 0.0239(9) 0.3152(2) 0.073(2) Uani 1 1 d . U
H11 H -0.3312 0.0390 0.3008 0.088 Uiso 1 1 calc R .
C12 C -0.2224(5) 0.0785(9) 0.3183(2) 0.065(2) Uani 1 1 d . U
C13 C -0.1565(4) 0.0578(8) 0.33958(19) 0.0575(18) Uani 1 1 d . U
C14 C -0.2758(6) 0.2041(11) 0.2885(3) 0.091(3) Uani 1 1 d . U
H14A H -0.3091 0.1618 0.2761 0.136 Uiso 1 1 calc GR .
H14B H -0.2577 0.2544 0.2772 0.136 Uiso 1 1 calc GR .
H14C H -0.3054 0.2303 0.3026 0.136 Uiso 1 1 calc GR .
C15 C 0.3181(5) 0.0612(7) 0.44032(19) 0.0548(19) Uani 1 1 d . U
C16 C 0.3940(6) 0.0249(8) 0.4463(2) 0.065(2) Uani 1 1 d . U
H16 H 0.4289 0.0281 0.4327 0.078 Uiso 1 1 calc R .
C17 C 0.4177(6) -0.0166(8) 0.4730(2) 0.071(3) Uani 1 1 d . U
H17 H 0.4683 -0.0428 0.4770 0.086 Uiso 1 1 calc R .
C18 C 0.3676(6) -0.0196(9) 0.4937(2) 0.077(3) Uani 1 1 d . U
H18 H 0.3855 -0.0441 0.5118 0.093 Uiso 1 1 calc R .
C19 C 0.2915(6) 0.0136(9) 0.4874(2) 0.071(3) Uani 1 1 d . U
H19 H 0.2569 0.0088 0.5011 0.085 Uiso 1 1 calc R .
C20 C 0.2655(5) 0.0542(7) 0.46110(18) 0.0546(19) Uani 1 1 d . U
C21 C 0.1361(5) 0.0949(7) 0.46893(18) 0.055(2) Uani 1 1 d . U
H21 H 0.1508 0.0790 0.4882 0.066 Uiso 1 1 calc R .
C22 C 0.0545(5) 0.1212(7) 0.46114(17) 0.0492(18) Uani 1 1 d . U
C23 C 0.0025(6) 0.1119(7) 0.48178(19) 0.059(2) Uani 1 1 d . U
H23 H 0.0227 0.0942 0.5005 0.070 Uiso 1 1 calc R .
C24 C -0.0761(6) 0.1282(8) 0.4750(2) 0.068(3) Uani 1 1 d . U
H24 H -0.1091 0.1238 0.4892 0.081 Uiso 1 1 calc R .
C25 C -0.1080(6) 0.1515(8) 0.44727(18) 0.059(2) Uani 1 1 d . U
H25 H -0.1628 0.1579 0.4424 0.071 Uiso 1 1 calc R .
C26 C -0.0578(5) 0.1654(7) 0.42652(17) 0.0487(18) Uani 1 1 d . U
C27 C 0.0251(5) 0.1533(6) 0.43313(16) 0.0457(17) Uani 1 1 d . U
C28 C -0.1641(5) 0.2045(8) 0.39044(19) 0.058(2) Uani 1 1 d . U
H28C H -0.1729 0.2282 0.3711 0.087 Uiso 1 1 calc GR .
H28D H -0.1829 0.2500 0.4031 0.087 Uiso 1 1 calc GR .
H28E H -0.1922 0.1458 0.3915 0.087 Uiso 1 1 calc GR .
C29 C 0.2300(5) 0.2937(7) 0.45125(19) 0.0543(18) Uani 1 1 d . U
C30 C 0.1670(6) 0.3212(7) 0.46477(19) 0.056(2) Uani 1 1 d . U
H30 H 0.1167 0.3264 0.4542 0.068 Uiso 1 1 calc R .
C31 C 0.1768(7) 0.3404(9) 0.4928(2) 0.071(3) Uani 1 1 d . U
H31 H 0.1325 0.3584 0.5011 0.086 Uiso 1 1 calc R .
C32 C 0.2474(7) 0.3350(10) 0.5097(2) 0.079(3) Uani 1 1 d . U
H32 H 0.2529 0.3507 0.5291 0.095 Uiso 1 1 calc R .
C33 C 0.3137(7) 0.3041(8) 0.4963(2) 0.071(3) Uani 1 1 d . U
H33 H 0.3632 0.2962 0.5074 0.085 Uiso 1 1 calc R .
C34 C 0.3050(6) 0.2862(7) 0.46764(19) 0.059(2) Uani 1 1 d . U
C35 C 0.4394(5) 0.2535(7) 0.46217(19) 0.055(2) Uani 1 1 d . U
H35 H 0.4520 0.2625 0.4819 0.066 Uiso 1 1 calc R .
C36 C 0.5034(5) 0.2322(7) 0.4465(2) 0.060(2) Uani 1 1 d . U
C37 C 0.5789(6) 0.2349(9) 0.4628(2) 0.072(3) Uani 1 1 d . U
H37 H 0.5841 0.2487 0.4824 0.086 Uiso 1 1 calc R .
C38 C 0.6462(6) 0.2171(9) 0.4498(2) 0.076(3) Uani 1 1 d . U
H38 H 0.6962 0.2187 0.4608 0.091 Uiso 1 1 calc R .
C39 C 0.6404(6) 0.1981(9) 0.4226(2) 0.080(3) Uani 1 1 d . U
H39 H 0.6865 0.1882 0.4144 0.096 Uiso 1 1 calc R .
C40 C 0.5685(5) 0.1923(8) 0.4056(2) 0.062(2) Uani 1 1 d . U
C41 C 0.4983(5) 0.2136(7) 0.4177(2) 0.0561(19) Uani 1 1 d . U
C42 C 0.6244(5) 0.1560(10) 0.3640(2) 0.081(3) Uani 1 1 d . U
H42A H 0.6089 0.1291 0.3452 0.122 Uiso 1 1 calc GR .
H42B H 0.6569 0.1114 0.3758 0.122 Uiso 1 1 calc GR .
H42C H 0.6541 0.2132 0.3622 0.122 Uiso 1 1 calc GR .
C43 C 0.0329(5) 0.5783(7) 0.34637(19) 0.055(2) Uani 1 1 d . U
C44 C -0.0274(5) 0.5963(8) 0.3252(2) 0.061(2) Uani 1 1 d . U
H44 H -0.0272 0.5712 0.3068 0.073 Uiso 1 1 calc R .
C45 C -0.0902(5) 0.6532(8) 0.3312(2) 0.061(2) Uani 1 1 d . U
H45 H -0.1331 0.6647 0.3170 0.073 Uiso 1 1 calc R .
C46 C -0.0891(6) 0.6910(8) 0.3571(2) 0.067(2) Uani 1 1 d . U
H46 H -0.1303 0.7311 0.3605 0.080 Uiso 1 1 calc R .
C47 C -0.0286(6) 0.6724(8) 0.3790(2) 0.066(2) Uani 1 1 d . U
H47 H -0.0275 0.6998 0.3971 0.079 Uiso 1 1 calc R .
C48 C 0.0312(5) 0.6108(8) 0.3730(2) 0.059(2) Uani 1 1 d . U
C49 C 0.0965(6) 0.6010(7) 0.4208(2) 0.065(2) Uani 1 1 d . U
H49 H 0.0517 0.6294 0.4265 0.078 Uiso 1 1 calc R .
C50 C 0.1609(7) 0.5789(8) 0.4428(2) 0.069(2) Uani 1 1 d . U
C51 C 0.1521(8) 0.6029(8) 0.4703(2) 0.076(3) Uani 1 1 d . U
H51 H 0.1039 0.6268 0.4745 0.091 Uiso 1 1 calc R .
C52 C 0.2171(8) 0.5911(9) 0.4923(3) 0.082(3) Uani 1 1 d . U
H52 H 0.2106 0.6068 0.5111 0.098 Uiso 1 1 calc R .
C53 C 0.2850(8) 0.5594(9) 0.4873(2) 0.080(3) Uani 1 1 d . U
H53 H 0.3264 0.5541 0.5025 0.096 Uiso 1 1 calc R .
C54 C 0.2975(7) 0.5336(8) 0.4608(2) 0.072(2) Uani 1 1 d . U
C55 C 0.2354(6) 0.5404(8) 0.4371(2) 0.063(2) Uani 1 1 d . U
C56 C 0.4281(7) 0.4905(10) 0.4745(3) 0.092(4) Uani 1 1 d . U
H56A H 0.4719 0.4607 0.4671 0.137 Uiso 1 1 calc GR .
H56B H 0.4125 0.4526 0.4897 0.137 Uiso 1 1 calc GR .
H56C H 0.4438 0.5523 0.4817 0.137 Uiso 1 1 calc GR .
C57 C 0.0872(5) 0.4208(9) 0.2777(2) 0.0670(19) Uani 1 1 d D U
C58 C 0.0903(6) 0.5157(10) 0.2670(3) 0.081(2) Uani 1 1 d . U
H58 H 0.0858 0.5687 0.2785 0.097 Uiso 1 1 calc R .
C59 C 0.1006(6) 0.5229(11) 0.2379(3) 0.088(3) Uani 1 1 d . U
H59 H 0.1036 0.5828 0.2297 0.106 Uiso 1 1 calc R .
C60 C 0.1064(6) 0.4432(12) 0.2209(3) 0.089(3) Uani 1 1 d . U
H60 H 0.1123 0.4512 0.2017 0.107 Uiso 1 1 calc R .
C61 C 0.1040(6) 0.3595(11) 0.2309(2) 0.079(3) Uani 1 1 d . U
H61 H 0.1080 0.3075 0.2189 0.095 Uiso 1 1 calc R .
C62 C 0.0952(5) 0.3450(9) 0.2604(2) 0.0685(19) Uani 1 1 d . U
C63 C 0.1122(5) 0.1830(9) 0.26181(19) 0.0676(19) Uani 1 1 d . U
H63 H 0.1313 0.1901 0.2443 0.081 Uiso 1 1 calc R .
C64 C 0.1087(5) 0.0859(9) 0.27282(18) 0.0666(19) Uani 1 1 d . U
C65 C 0.1297(7) 0.0125(11) 0.2559(2) 0.083(3) Uani 1 1 d . U
H65 H 0.1451 0.0269 0.2381 0.100 Uiso 1 1 calc R .
C66 C 0.1289(6) -0.0747(11) 0.2637(2) 0.082(3) Uani 1 1 d . U
H66 H 0.1456 -0.1213 0.2518 0.099 Uiso 1 1 calc R .
C67 C 0.1032(6) -0.1012(10) 0.2899(2) 0.075(2) Uani 1 1 d . U
H67 H 0.1018 -0.1648 0.2952 0.090 Uiso 1 1 calc R .
C68 C 0.0806(5) -0.0321(9) 0.30725(19) 0.0635(19) Uani 1 1 d . U
C69 C 0.0848(5) 0.0631(8) 0.29945(18) 0.0615(17) Uani 1 1 d . U
C70 C 0.0492(6) -0.1382(8) 0.3405(2) 0.069(2) Uani 1 1 d . U
H70A H 0.0331 -0.1436 0.3593 0.103 Uiso 1 1 calc GR .
H70B H 0.1011 -0.1655 0.3408 0.103 Uiso 1 1 calc GR .
H70C H 0.0119 -0.1712 0.3268 0.103 Uiso 1 1 calc GR .
C71 C 0.4574(5) 0.4000(8) 0.3376(2) 0.0650(19) Uani 1 1 d . U
C72 C 0.4674(6) 0.4930(9) 0.3430(3) 0.075(2) Uani 1 1 d . U
H72 H 0.4321 0.5229 0.3536 0.090 Uiso 1 1 calc R .
C73 C 0.5282(6) 0.5481(9) 0.3337(3) 0.079(3) Uani 1 1 d . U
H73 H 0.5333 0.6127 0.3377 0.094 Uiso 1 1 calc R .
C74 C 0.5794(7) 0.5012(10) 0.3185(3) 0.081(3) Uani 1 1 d . U
H74 H 0.6211 0.5349 0.3124 0.097 Uiso 1 1 calc R .
C75 C 0.5718(6) 0.4100(9) 0.3121(2) 0.075(2) Uani 1 1 d . U
H75 H 0.6077 0.3809 0.3016 0.090 Uiso 1 1 calc R .
C76 C 0.5103(5) 0.3576(8) 0.3210(2) 0.0648(19) Uani 1 1 d . U
C77 C 0.5147(5) 0.2242(9) 0.2915(2) 0.069(2) Uani 1 1 d . U
H77 H 0.5277 0.2676 0.2779 0.082 Uiso 1 1 calc R .
C78 C 0.5166(5) 0.1269(9) 0.2833(2) 0.0659(19) Uani 1 1 d . U
C79 C 0.5404(5) 0.1063(10) 0.2566(2) 0.077(2) Uani 1 1 d . U
H79 H 0.5522 0.1552 0.2445 0.093 Uiso 1 1 calc R .
C80 C 0.5459(6) 0.0165(11) 0.2484(3) 0.085(3) Uani 1 1 d . U
H80 H 0.5579 0.0045 0.2300 0.102 Uiso 1 1 calc R .
C81 C 0.5347(6) -0.0608(11) 0.2661(2) 0.085(3) Uani 1 1 d . U
H81 H 0.5425 -0.1227 0.2602 0.101 Uiso 1 1 calc R .
C82 C 0.5110(5) -0.0417(9) 0.2932(2) 0.072(2) Uani 1 1 d . U
C83 C 0.4989(5) 0.0535(9) 0.3020(2) 0.0659(19) Uani 1 1 d . U
C84 C 0.5002(11) -0.1993(11) 0.3040(3) 0.113(5) Uani 1 1 d . U
H84A H 0.4678 -0.2071 0.2857 0.170 Uiso 1 1 calc GR .
H84B H 0.4807 -0.2398 0.3180 0.170 Uiso 1 1 calc GR .
H84C H 0.5542 -0.2160 0.3024 0.170 Uiso 1 1 calc GR .
C85 C 0.3112(5) 0.2162(10) 0.2841(2) 0.075(2) Uani 1 1 d . U
C86 C 0.3178(6) 0.1318(13) 0.2692(3) 0.099(3) Uani 1 1 d . U
H86 H 0.3271 0.0750 0.2792 0.118 Uiso 1 1 calc R .
C87 C 0.3107(8) 0.1326(16) 0.2406(3) 0.118(4) Uani 1 1 d . U
H87 H 0.3153 0.0753 0.2311 0.141 Uiso 1 1 calc R .
C88 C 0.2979(7) 0.2080(16) 0.2253(3) 0.115(4) Uani 1 1 d . U
H88 H 0.2943 0.2045 0.2054 0.139 Uiso 1 1 calc R .
C89 C 0.2894(7) 0.2929(14) 0.2382(3) 0.109(3) Uani 1 1 d . U
H89 H 0.2796 0.3462 0.2266 0.130 Uiso 1 1 calc R .
C90 C 0.2950(5) 0.3051(9) 0.2693(2) 0.087(2) Uani 1 1 d D U
C91 C 0.2794(11) 0.4633(9) 0.2780(3) 0.127(4) Uani 1 1 d D U
H91 H 0.2769 0.4785 0.2586 0.152 Uiso 1 1 calc R .
C92 C 0.2766(9) 0.5284(13) 0.3024(4) 0.120(3) Uani 1 1 d D U
C93 C 0.2776(11) 0.6142(16) 0.2842(4) 0.135(5) Uani 1 1 d . U
H93 H 0.2838 0.6085 0.2649 0.162 Uiso 1 1 calc R .
C94 C 0.2699(12) 0.6941(15) 0.2948(4) 0.134(5) Uani 1 1 d . U
H94 H 0.2719 0.7476 0.2833 0.161 Uiso 1 1 calc R .
C95 C 0.2580(10) 0.7061(13) 0.3243(4) 0.118(4) Uani 1 1 d . U
H95 H 0.2526 0.7672 0.3313 0.142 Uiso 1 1 calc R .
C96 C 0.2546(8) 0.6340(11) 0.3417(4) 0.098(3) Uani 1 1 d . U
C97 C 0.2624(7) 0.5423(11) 0.3306(3) 0.094(3) Uani 1 1 d . U
C98 C 0.2303(15) 0.7149(15) 0.3817(5) 0.171(9) Uani 1 1 d . U
H98A H 0.1792 0.7419 0.3750 0.257 Uiso 1 1 calc GR .
H98B H 0.2713 0.7588 0.3782 0.257 Uiso 1 1 calc GR .
H98C H 0.2344 0.7022 0.4019 0.257 Uiso 1 1 calc GR .
C99 C -0.0894(5) 0.3337(8) 0.32420(18) 0.058(2) Uani 1 1 d . U
C100 C -0.1565(5) 0.3901(8) 0.3196(2) 0.063(2) Uani 1 1 d . U
H100 H -0.1863 0.3929 0.3014 0.075 Uiso 1 1 calc R .
C101 C -0.1792(6) 0.4419(9) 0.3417(2) 0.073(3) Uani 1 1 d . U
H101 H -0.2258 0.4777 0.3389 0.088 Uiso 1 1 calc R .
C102 C -0.1326(5) 0.4405(8) 0.3679(2) 0.059(2) Uani 1 1 d . U
H102 H -0.1472 0.4764 0.3829 0.071 Uiso 1 1 calc R .
C103 C -0.0646(4) 0.3870(7) 0.37214(18) 0.0520(19) Uani 1 1 d . U
H103 H -0.0328 0.3872 0.3900 0.062 Uiso 1 1 calc R .
C104 C -0.0434(5) 0.3329(7) 0.35000(17) 0.0509(17) Uani 1 1 d . U
C105 C 0.2051(5) 0.2271(7) 0.35764(18) 0.054(2) Uani 1 1 d . U

loop_
_atom_site_aniso_label
_atom_site_aniso_U_11
_atom_site_aniso_U_22
_atom_site_aniso_U_33
_atom_site_aniso_U_23
_atom_site_aniso_U_13
_atom_site_aniso_U_12
Sm1 0.0279(2) 0.0742(4) 0.0420(2) -0.00453(19) -0.00227(15) -0.00431(19)
Sm2 0.0308(2) 0.0815(4) 0.0597(3) 0.0125(2) -0.00146(18) 0.0032(2)
Ni1 0.0302(5) 0.0655(8) 0.0431(5) 0.0007(5) -0.0056(4) -0.0023(5)
Ni2 0.0301(5) 0.0682(8) 0.0533(6) 0.0080(5) -0.0091(4) -0.0056(5)
Ni3 0.0276(5) 0.0844(10) 0.0714(7) 0.0182(6) 0.0024(5) 0.0036(5)
Ni4 0.0364(6) 0.0793(10) 0.0620(7) 0.0080(6) -0.0083(5) 0.0010(5)
Ni5 0.0280(5) 0.0951(10) 0.0419(6) 0.0062(5) -0.0014(4) 0.0022(5)
O1 0.031(2) 0.070(3) 0.057(3) -0.003(2) 0.000(2) 0.000(2)
O2 0.026(2) 0.094(4) 0.054(3) -0.006(3) -0.0057(19) -0.007(2)
O3 0.032(3) 0.109(5) 0.070(4) -0.010(3) -0.009(3) -0.006(3)
O4 0.033(2) 0.067(3) 0.053(3) 0.002(2) -0.0058(19) 0.001(2)
O5 0.038(2) 0.065(4) 0.042(2) -0.006(2) -0.0004(18) 0.000(2)
O6 0.028(2) 0.073(4) 0.046(2) -0.003(2) 0.0013(18) -0.004(2)
O7 0.038(2) 0.063(3) 0.051(2) 0.005(2) -0.0023(19) -0.004(2)
O8 0.032(2) 0.081(4) 0.062(3) 0.009(2) -0.0099(19) 0.000(2)
O9 0.031(2) 0.094(5) 0.079(3) 0.023(3) 0.001(2) 0.005(3)
O10 0.037(3) 0.098(5) 0.067(3) 0.012(3) 0.001(2) 0.012(3)
O11 0.049(3) 0.075(5) 0.079(3) 0.005(3) -0.019(3) 0.003(3)
O12 0.062(4) 0.084(6) 0.085(4) 0.003(4) -0.023(3) -0.012(3)
O13 0.045(3) 0.092(4) 0.051(3) 0.016(2) 0.003(2) 0.009(3)
O14 0.038(3) 0.093(3) 0.046(2) -0.002(2) 0.005(2) -0.005(2)
O15 0.045(3) 0.085(3) 0.058(3) -0.015(2) 0.006(2) -0.008(3)
O16 0.027(2) 0.084(3) 0.086(4) 0.019(3) 0.001(2) 0.001(2)
O17 0.044(3) 0.086(4) 0.069(3) 0.008(3) 0.007(2) 0.006(3)
O18 0.055(4) 0.088(5) 0.093(5) -0.018(3) 0.010(3) 0.004(3)
O19 0.028(3) 0.104(4) 0.069(3) 0.009(3) -0.002(2) 0.008(3)
O20 0.028(3) 0.091(3) 0.112(4) 0.013(3) 0.002(3) 0.002(3)
O21 0.080(5) 0.104(5) 0.139(5) 0.020(4) 0.017(4) -0.004(4)
O22 0.030(2) 0.081(3) 0.042(2) 0.003(2) -0.0041(18) 0.002(2)
O23 0.029(2) 0.075(4) 0.054(2) 0.005(2) -0.0060(18) -0.007(2)
O24 0.033(2) 0.072(4) 0.044(2) 0.003(2) -0.0047(18) -0.002(2)
O25 0.030(2) 0.082(4) 0.045(3) 0.008(2) -0.0033(18) -0.001(2)
O26 0.048(3) 0.080(4) 0.064(4) 0.006(3) 0.012(3) 0.003(3)
O27 0.030(3) 0.077(4) 0.063(3) 0.011(3) -0.009(2) -0.011(3)
O28 0.039(3) 0.082(4) 0.061(4) 0.005(3) -0.012(3) 0.007(3)
N1 0.031(3) 0.071(4) 0.051(3) -0.009(2) 0.003(2) -0.005(2)
N2 0.044(3) 0.059(4) 0.046(3) 0.001(3) -0.005(2) -0.009(3)
N3 0.044(3) 0.061(5) 0.055(3) 0.009(3) -0.013(2) -0.005(3)
N4 0.045(3) 0.069(5) 0.070(3) 0.006(3) -0.011(2) -0.004(3)
N5 0.030(3) 0.117(4) 0.038(3) 0.010(3) -0.003(2) 0.007(3)
N6 0.042(4) 0.138(5) 0.103(4) 0.043(3) 0.007(4) 0.011(4)
N7 0.026(3) 0.093(4) 0.073(4) 0.021(3) -0.001(3) 0.002(3)
N8 0.035(3) 0.100(5) 0.043(3) 0.002(3) 0.000(2) 0.005(3)
C1 0.046(3) 0.068(5) 0.054(4) -0.008(3) -0.003(3) -0.006(3)
C2 0.049(4) 0.070(5) 0.056(4) -0.007(3) -0.003(3) -0.004(4)
C3 0.065(4) 0.073(6) 0.061(5) -0.004(4) -0.005(4) -0.009(4)
C4 0.069(5) 0.067(6) 0.059(5) -0.007(4) 0.007(4) -0.012(4)
C5 0.061(4) 0.067(6) 0.058(4) -0.012(3) 0.009(3) -0.008(4)
C6 0.049(3) 0.062(5) 0.048(4) -0.015(3) 0.003(3) -0.005(3)
C7 0.038(3) 0.079(6) 0.064(4) -0.019(4) 0.004(3) -0.006(3)
C8 0.023(3) 0.095(5) 0.066(4) -0.016(3) 0.005(3) -0.008(3)
C9 0.030(4) 0.084(6) 0.098(6) -0.015(4) -0.002(3) -0.008(3)
C10 0.025(4) 0.094(7) 0.117(7) -0.013(5) -0.007(4) -0.003(4)
C11 0.031(4) 0.091(6) 0.091(6) -0.018(4) -0.013(4) -0.003(4)
C12 0.020(3) 0.103(6) 0.069(5) -0.018(4) -0.001(3) -0.004(3)
C13 0.022(3) 0.090(5) 0.061(4) -0.020(3) 0.004(3) -0.001(3)
C14 0.045(5) 0.141(9) 0.079(7) 0.004(6) -0.020(5) -0.003(5)
C15 0.041(3) 0.062(5) 0.056(4) 0.005(3) -0.013(3) -0.011(3)
C16 0.044(4) 0.071(6) 0.073(5) 0.005(4) -0.014(3) 0.001(4)
C17 0.044(4) 0.081(7) 0.083(5) 0.018(5) -0.016(3) 0.006(4)
C18 0.051(4) 0.099(8) 0.074(5) 0.018(5) -0.018(3) 0.001(4)
C19 0.047(4) 0.095(7) 0.063(4) 0.018(4) -0.015(3) -0.005(4)
C20 0.042(3) 0.062(5) 0.055(3) 0.004(3) -0.011(2) -0.008(3)
C21 0.049(3) 0.066(6) 0.047(4) 0.001(4) -0.005(3) -0.004(3)
C22 0.048(3) 0.055(5) 0.043(3) -0.004(3) -0.002(2) -0.004(3)
C23 0.063(4) 0.065(6) 0.046(4) 0.000(4) 0.003(3) -0.006(4)
C24 0.063(4) 0.084(7) 0.057(4) -0.002(4) 0.012(3) -0.009(4)
C25 0.051(4) 0.076(7) 0.051(4) -0.004(4) 0.011(3) -0.011(4)
C26 0.038(3) 0.063(6) 0.044(3) -0.004(3) -0.001(2) -0.006(3)
C27 0.039(3) 0.054(5) 0.043(3) -0.006(3) 0.002(2) -0.001(3)
C28 0.034(3) 0.082(7) 0.054(5) -0.013(4) -0.007(3) 0.003(4)
C29 0.045(3) 0.059(5) 0.056(3) 0.005(3) -0.005(2) -0.010(3)
C30 0.055(4) 0.055(6) 0.057(4) -0.003(3) 0.000(3) -0.014(4)
C31 0.068(5) 0.084(8) 0.060(4) -0.008(4) 0.000(3) -0.016(5)
C32 0.076(5) 0.105(9) 0.052(4) -0.005(5) -0.007(3) -0.012(5)
C33 0.068(5) 0.084(7) 0.054(4) 0.005(4) -0.013(3) -0.015(4)
C34 0.052(3) 0.061(6) 0.057(3) 0.007(3) -0.011(3) -0.010(3)
C35 0.043(3) 0.057(6) 0.058(4) 0.013(4) -0.017(3) -0.008(3)
C36 0.041(3) 0.062(6) 0.071(4) 0.013(3) -0.015(3) -0.008(3)
C37 0.038(3) 0.091(8) 0.080(5) 0.016(5) -0.016(3) -0.010(4)
C38 0.041(4) 0.098(8) 0.083(5) 0.031(5) -0.016(3) -0.008(4)
C39 0.038(4) 0.110(9) 0.084(4) 0.028(5) -0.015(3) -0.001(4)
C40 0.037(3) 0.072(6) 0.074(4) 0.025(3) -0.006(3) 0.003(3)
C41 0.037(3) 0.055(5) 0.071(3) 0.017(3) -0.015(2) -0.002(3)
C42 0.031(4) 0.127(10) 0.084(6) 0.024(6) 0.000(4) 0.015(5)
C43 0.036(3) 0.067(5) 0.060(4) 0.013(3) -0.001(3) 0.005(3)
C44 0.034(3) 0.082(6) 0.064(4) 0.014(4) -0.002(3) 0.002(3)
C45 0.036(4) 0.072(6) 0.072(4) 0.012(4) -0.006(3) 0.000(4)
C46 0.045(4) 0.068(6) 0.084(5) 0.001(4) -0.003(3) -0.001(4)
C47 0.051(4) 0.070(6) 0.074(5) -0.005(4) -0.002(3) -0.005(4)
C48 0.046(4) 0.065(5) 0.065(3) 0.009(3) 0.001(3) -0.002(3)
C49 0.061(5) 0.057(6) 0.073(4) 0.004(3) -0.005(3) -0.005(4)
C50 0.066(4) 0.064(6) 0.073(4) 0.006(4) -0.009(3) -0.004(4)
C51 0.084(6) 0.068(7) 0.071(4) 0.009(4) -0.004(4) -0.005(5)
C52 0.092(6) 0.076(8) 0.073(5) 0.010(5) -0.006(4) -0.019(5)
C53 0.081(5) 0.079(7) 0.072(4) 0.012(4) -0.017(4) -0.015(5)
C54 0.069(4) 0.067(6) 0.072(4) 0.015(4) -0.020(3) -0.012(4)
C55 0.054(4) 0.060(6) 0.071(4) 0.009(3) -0.012(3) -0.013(3)
C56 0.075(6) 0.084(9) 0.101(8) 0.008(6) -0.039(6) -0.007(6)
C57 0.026(4) 0.115(5) 0.060(4) 0.024(3) 0.004(3) 0.004(4)
C58 0.035(5) 0.119(6) 0.089(5) 0.035(4) 0.010(4) 0.007(4)
C59 0.047(5) 0.131(7) 0.086(5) 0.048(4) 0.012(4) 0.014(5)
C60 0.042(5) 0.149(8) 0.076(6) 0.036(4) 0.007(4) 0.008(5)
C61 0.039(5) 0.141(7) 0.056(4) 0.023(4) -0.002(4) 0.011(5)
C62 0.028(4) 0.123(5) 0.052(3) 0.019(3) -0.005(3) 0.011(4)
C63 0.037(4) 0.124(5) 0.040(4) -0.001(3) 0.002(3) 0.003(4)
C64 0.037(4) 0.120(5) 0.040(3) -0.013(3) -0.003(3) -0.010(4)
C65 0.059(6) 0.133(6) 0.057(5) -0.026(4) 0.007(4) -0.005(5)
C66 0.053(6) 0.129(6) 0.067(5) -0.034(5) 0.014(4) -0.010(5)
C67 0.049(5) 0.110(6) 0.065(4) -0.029(4) 0.004(4) -0.011(4)
C68 0.038(4) 0.100(4) 0.051(4) -0.020(3) 0.004(3) -0.010(4)
C69 0.034(4) 0.107(4) 0.040(3) -0.015(3) -0.006(3) -0.006(3)
C70 0.054(6) 0.084(5) 0.070(5) -0.018(4) 0.011(4) -0.011(4)
C71 0.030(3) 0.086(4) 0.076(5) 0.029(4) -0.001(3) 0.003(3)
C72 0.041(4) 0.086(5) 0.097(6) 0.027(4) 0.002(4) 0.002(4)
C73 0.049(5) 0.087(6) 0.095(6) 0.034(5) -0.009(4) -0.005(4)
C74 0.050(5) 0.098(6) 0.091(6) 0.036(5) -0.004(4) -0.006(4)
C75 0.041(4) 0.099(5) 0.083(6) 0.035(5) 0.003(4) 0.000(4)
C76 0.032(3) 0.088(4) 0.071(5) 0.028(3) -0.004(3) 0.003(3)
C77 0.033(4) 0.108(5) 0.062(4) 0.019(3) -0.001(3) 0.005(4)
C78 0.024(3) 0.107(5) 0.063(4) 0.013(3) -0.011(3) 0.005(4)
C79 0.032(4) 0.134(7) 0.061(4) 0.003(4) -0.010(3) 0.000(5)
C80 0.037(5) 0.136(7) 0.076(5) -0.008(4) -0.013(4) -0.004(5)
C81 0.048(5) 0.126(7) 0.074(5) -0.019(4) -0.009(4) -0.005(5)
C82 0.032(4) 0.102(5) 0.079(5) -0.012(3) -0.007(3) -0.002(4)
C83 0.032(4) 0.102(5) 0.061(4) 0.002(3) -0.006(3) 0.006(4)
C84 0.127(13) 0.092(6) 0.124(11) -0.023(6) 0.029(9) 0.010(6)
C85 0.020(4) 0.134(6) 0.069(4) 0.007(3) 0.001(3) -0.002(4)
C86 0.040(5) 0.154(7) 0.097(5) -0.022(5) -0.004(5) 0.005(5)
C87 0.057(7) 0.192(10) 0.098(6) -0.028(5) -0.008(5) 0.001(7)
C88 0.033(5) 0.212(10) 0.099(7) -0.007(5) 0.001(5) -0.004(7)
C89 0.043(6) 0.193(10) 0.089(5) 0.021(5) 0.003(5) -0.002(6)
C90 0.020(4) 0.155(6) 0.084(4) 0.026(4) 0.003(4) 0.006(4)
C91 0.118(12) 0.149(6) 0.117(6) 0.045(4) 0.030(7) 0.018(6)
C92 0.074(8) 0.155(6) 0.140(6) 0.020(4) 0.042(6) 0.009(6)
C93 0.117(12) 0.153(7) 0.151(8) 0.020(6) 0.069(8) 0.009(7)
C94 0.129(13) 0.146(8) 0.137(8) 0.033(6) 0.056(8) 0.008(8)
C95 0.124(12) 0.102(6) 0.140(7) 0.032(5) 0.055(8) 0.018(7)
C96 0.065(7) 0.097(5) 0.135(6) 0.034(4) 0.027(5) 0.006(5)
C97 0.050(6) 0.100(4) 0.139(6) 0.030(4) 0.032(5) 0.001(4)
C98 0.20(2) 0.115(8) 0.215(15) -0.020(9) 0.085(15) -0.040(10)
C99 0.030(3) 0.091(6) 0.052(4) 0.000(3) 0.002(3) 0.004(3)
C100 0.030(4) 0.091(6) 0.066(4) 0.001(4) 0.001(3) 0.000(4)
C101 0.041(4) 0.104(8) 0.071(5) -0.001(4) -0.003(3) 0.018(5)
C102 0.035(4) 0.076(6) 0.065(4) 0.000(4) 0.004(3) -0.003(3)
C103 0.026(3) 0.080(5) 0.050(4) 0.003(3) 0.002(3) -0.007(3)
C104 0.030(3) 0.069(5) 0.052(3) 0.005(3) 0.002(2) -0.011(3)
C105 0.031(3) 0.081(5) 0.048(3) 0.007(3) -0.005(2) -0.002(3)

loop_
_atom_type_symbol
_atom_type_description
_atom_type_scat_dispersion_real
_atom_type_scat_dispersion_imag
_atom_type_scat_source
C C 0.0033 0.0016 'International Tables Vol C Tables 4.2.6.8 and 6.1.1.4'
H H 0.0000 0.0000 'International Tables Vol C Tables 4.2.6.8 and 6.1.1.4'
N N 0.0061 0.0033 'International Tables Vol C Tables 4.2.6.8 and 6.1.1.4'
Ni Ni 0.3393 1.1124 'International Tables Vol C Tables 4.2.6.8 and 6.1.1.4'
O O 0.0106 0.0060 'International Tables Vol C Tables 4.2.6.8 and 6.1.1.4'
Sm Sm -0.1638 3.4418 'International Tables Vol C Tables 4.2.6.8 and 6.1.1.4'

loop_
_geom_angle_atom_site_label_1
_geom_angle_atom_site_label_2
_geom_angle_atom_site_label_3
_geom_angle
Ni1 Sm1 Ni5 104.28(6)
O1 Sm1 Ni1 42.69(16)
O1 Sm1 Ni5 127.91(15)
O1 Sm1 O6 110.46(19)
O1 Sm1 O15 70.3(2)
O1 Sm1 O24 66.8(2)
O1 Sm1 N1 66.7(2)
O2 Sm1 Ni1 164.72(16)
O2 Sm1 Ni5 85.77(18)
O2 Sm1 O1 137.4(2)
O2 Sm1 O5 127.2(2)
O2 Sm1 O6 70.6(2)
O2 Sm1 O14 82.3(2)
O2 Sm1 O15 83.1(2)
O2 Sm1 O22 87.0(2)
O2 Sm1 O24 152.1(2)
O2 Sm1 N1 74.7(2)
O5 Sm1 Ni1 38.21(14)
O5 Sm1 Ni5 114.02(16)
O5 Sm1 O1 67.6(2)
O5 Sm1 O6 56.59(18)
O5 Sm1 O15 137.7(2)
O5 Sm1 O24 69.37(18)
O5 Sm1 N1 85.0(2)
O6 Sm1 Ni1 94.76(13)
O6 Sm1 Ni5 111.36(14)
O14 Sm1 Ni1 112.55(16)
O14 Sm1 Ni5 35.52(19)
O14 Sm1 O1 109.5(2)
O14 Sm1 O5 141.5(2)
O14 Sm1 O6 139.9(2)
O14 Sm1 O15 59.4(2)
O14 Sm1 O22 73.6(2)
O14 Sm1 O24 74.42(19)
O14 Sm1 N1 130.7(2)
O15 Sm1 Ni1 107.03(15)
O15 Sm1 Ni5 94.88(17)
O15 Sm1 O6 140.58(18)
O22 Sm1 Ni1 93.88(13)
O22 Sm1 Ni5 38.24(13)
O22 Sm1 O1 135.5(2)
O22 Sm1 O5 83.0(2)
O22 Sm1 O6 75.89(19)
O22 Sm1 O15 132.8(2)
O22 Sm1 O24 72.0(2)
O22 Sm1 N1 145.3(2)
O24 Sm1 Ni1 39.91(13)
O24 Sm1 Ni5 66.35(13)
O24 Sm1 O6 119.29(19)
O24 Sm1 O15 97.7(2)
O24 Sm1 N1 132.6(2)
N1 Sm1 Ni1 96.56(17)
N1 Sm1 Ni5 158.75(15)
N1 Sm1 O6 70.3(2)
N1 Sm1 O15 74.8(2)
O8 Sm2 Ni3 97.69(16)
O8 Sm2 O9 62.5(2)
O8 Sm2 O16 82.0(2)
O8 Sm2 O23 68.11(19)
O8 Sm2 O26 74.8(2)
O8 Sm2 N7 124.1(3)
O9 Sm2 Ni3 135.60(19)
O9 Sm2 O23 129.5(2)
O16 Sm2 Ni3 39.71(15)
O16 Sm2 O9 96.2(2)
O16 Sm2 O23 66.2(2)
O16 Sm2 N7 66.1(3)
O17 Sm2 Ni3 135.32(18)
O17 Sm2 O8 126.9(2)
O17 Sm2 O9 76.9(3)
O17 Sm2 O16 137.8(2)
O17 Sm2 O19 96.4(3)
O17 Sm2 O23 147.3(2)
O17 Sm2 O26 83.1(3)
O17 Sm2 N7 71.9(3)
O19 Sm2 Ni3 40.07(19)
O19 Sm2 O8 134.6(2)
O19 Sm2 O9 154.3(2)
O19 Sm2 O16 71.9(3)
O19 Sm2 O23 67.5(2)
O19 Sm2 O26 100.9(2)
O19 Sm2 N7 78.1(2)
O23 Sm2 Ni3 42.36(14)
O26 Sm2 Ni3 109.74(18)
O26 Sm2 O9 102.8(2)
O26 Sm2 O16 138.3(2)
O26 Sm2 O23 73.1(2)
O26 Sm2 N7 154.6(3)
N7 Sm2 Ni3 86.05(19)
N7 Sm2 O9 76.3(2)
N7 Sm2 O23 127.5(2)
O1 Ni1 Sm1 49.07(16)
O4 Ni1 Sm1 135.17(18)
O4 Ni1 O1 103.0(2)
O4 Ni1 O7 83.6(3)
O4 Ni1 O24 95.6(2)
O5 Ni1 Sm1 48.73(16)
O5 Ni1 O1 80.4(2)
O5 Ni1 O4 176.0(2)
O5 Ni1 O7 93.5(2)
O5 Ni1 O24 86.9(2)
O5 Ni1 N2 93.7(3)
O7 Ni1 Sm1 118.00(16)
O7 Ni1 O1 166.2(2)
O24 Ni1 Sm1 50.53(16)
O24 Ni1 O1 79.1(2)
O24 Ni1 O7 88.3(2)
N2 Ni1 Sm1 128.9(2)
N2 Ni1 O1 99.2(3)
N2 Ni1 O4 83.8(3)
N2 Ni1 O7 93.5(3)
N2 Ni1 O24 178.1(3)
O7 Ni2 O4 82.6(2)
O7 Ni2 O23 94.5(2)
O7 Ni2 O27 100.3(3)
O8 Ni2 O4 90.7(3)
O8 Ni2 O7 172.8(3)
O8 Ni2 O23 88.3(2)
O8 Ni2 O27 86.5(3)
O23 Ni2 O4 90.8(2)
O27 Ni2 O4 175.9(2)
O27 Ni2 O23 86.1(2)
N3 Ni2 O4 92.8(3)
N3 Ni2 O7 82.7(3)
N3 Ni2 O8 94.9(3)
N3 Ni2 O23 175.2(3)
N3 Ni2 O27 90.5(3)
O16 Ni3 Sm2 48.6(2)
O16 Ni3 O19 84.6(3)
O16 Ni3 O20 94.9(3)
O16 Ni3 O23 82.7(2)
O16 Ni3 O25 143.8(3)
O16 Ni3 N6 103.2(3)
O19 Ni3 Sm2 46.04(18)
O19 Ni3 O20 173.8(3)
O19 Ni3 O23 82.3(3)
O19 Ni3 O25 86.2(3)
O20 Ni3 Sm2 136.8(2)
O20 Ni3 O23 103.8(3)
O20 Ni3 O25 97.7(3)
O23 Ni3 Sm2 56.27(17)
O25 Ni3 Sm2 102.3(2)
O25 Ni3 O23 61.4(2)
N6 Ni3 Sm2 111.8(3)
N6 Ni3 O19 77.2(4)
N6 Ni3 O20 96.9(4)
N6 Ni3 O23 158.0(4)
N6 Ni3 O25 108.8(3)
O10 Ni4 O20 85.4(3)
O10 Ni4 O21 90.8(4)
O11 Ni4 O10 169.0(3)
O11 Ni4 O20 99.1(3)
O11 Ni4 O21 81.5(4)
O11 Ni4 O28 93.4(3)
O11 Ni4 N4 92.1(3)
O21 Ni4 O20 69.2(4)
O28 Ni4 O10 95.3(3)
O28 Ni4 O20 103.7(3)
O28 Ni4 O21 170.3(3)
N4 Ni4 O10 80.4(3)
N4 Ni4 O20 156.7(3)
N4 Ni4 O21 92.5(4)
N4 Ni4 O28 96.0(3)
O13 Ni5 Sm1 143.78(18)
O13 Ni5 O22 98.9(3)
O13 Ni5 O25 88.3(3)
O13 Ni5 N8 90.6(3)
O14 Ni5 Sm1 43.69(17)
O14 Ni5 O13 171.9(3)
O14 Ni5 O22 88.8(3)
O14 Ni5 O25 89.6(3)
O14 Ni5 N5 91.7(3)
O14 Ni5 N8 93.3(3)
O22 Ni5 Sm1 45.35(19)
O22 Ni5 O25 89.1(2)
O22 Ni5 N8 78.1(2)
O25 Ni5 Sm1 85.71(17)
O25 Ni5 N8 166.8(3)
N5 Ni5 Sm1 135.4(3)
N5 Ni5 O13 80.7(3)
N5 Ni5 O22 175.4(2)
N5 Ni5 O25 95.5(3)
N5 Ni5 N8 97.3(3)
N8 Ni5 Sm1 87.4(2)
Ni1 O1 Sm1 88.2(2)
C1 O1 Sm1 118.4(5)
C1 O1 Ni1 116.0(5)
C13 O2 Sm1 141.7(7)
C12 O3 C14 118.0(8)
Ni1 O4 Ni2 92.7(3)
C15 O4 Ni1 109.2(5)
C15 O4 Ni2 117.3(5)
Ni1 O5 Sm1 93.1(2)
C27 O5 Sm1 122.7(5)
C27 O5 Ni1 124.8(5)
C26 O6 Sm1 109.8(5)
C26 O6 C28 116.5(6)
C28 O6 Sm1 126.7(5)
Ni2 O7 Ni1 93.6(3)
C29 O7 Ni1 116.5(5)
C29 O7 Ni2 111.3(5)
Ni2 O8 Sm2 108.5(2)
C41 O8 Sm2 128.0(6)
C41 O8 Ni2 122.6(6)
C40 O9 Sm2 119.9(5)
C40 O9 C42 115.6(7)
C42 O9 Sm2 124.4(6)
C43 O10 Ni4 114.1(6)
C55 O11 Ni4 126.5(6)
C54 O12 C56 115.8(10)
Ni5 O13 H13 134.6(18)
C57 O13 Ni5 112.0(7)
C57 O13 H13 113.3(18)
Ni5 O14 Sm1 100.8(3)
C69 O14 Sm1 131.6(7)
C69 O14 Ni5 127.0(6)
C68 O15 Sm1 118.8(6)
C68 O15 C70 111.1(8)
C70 O15 Sm1 129.4(5)
Ni3 O16 Sm2 91.7(3)
C71 O16 Sm2 118.8(6)
C71 O16 Ni3 125.5(6)
C83 O17 Sm2 139.5(7)
C82 O18 C84 115.3(10)
Ni3 O19 Sm2 93.9(3)
C85 O19 Sm2 138.1(6)
C85 O19 Ni3 118.0(7)
Ni3 O20 Ni4 131.6(4)
C97 O20 Ni3 116.5(9)
C97 O20 Ni4 108.0(8)
C96 O21 Ni4 118.1(11)
C96 O21 C98 116.6(14)
C98 O21 Ni4 118.1(10)
Ni5 O22 Sm1 96.4(3)
C104 O22 Sm1 124.6(5)
C104 O22 Ni5 108.4(5)
Ni2 O23 Sm2 94.9(2)
Ni2 O23 Ni3 133.9(3)
Ni3 O23 Sm2 81.37(19)
C105 O23 Sm2 132.4(6)
C105 O23 Ni2 123.0(5)
C105 O23 Ni3 89.5(5)
Ni1 O24 Sm1 89.6(2)
C105 O24 Sm1 137.3(5)
C105 O24 Ni1 130.6(5)
Ni3 O25 Ni5 138.4(3)
C105 O25 Ni3 95.7(5)
C105 O25 Ni5 125.5(5)
Sm2 O26 H26A 114.0
Sm2 O26 H26B 114.8
H26A O26 H26B 104.0
Ni2 O27 H27A 113.3
Ni2 O27 H27B 112.1
H27A O27 H27B 105.9
Ni4 O28 H28A 110.4
Ni4 O28 H28B 109.4
H28A O28 H28B 108.6
C6 N1 Sm1 114.6(5)
C7 N1 Sm1 127.1(7)
C7 N1 C6 117.9(9)
C20 N2 Ni1 110.9(6)
C21 N2 Ni1 123.0(6)
C21 N2 C20 126.0(8)
C34 N3 Ni2 112.4(5)
C35 N3 Ni2 123.8(7)
C35 N3 C34 123.7(8)
C48 N4 Ni4 112.0(6)
C49 N4 Ni4 125.7(7)
C49 N4 C48 121.7(9)
C62 N5 Ni5 112.1(7)
C63 N5 Ni5 126.1(8)
C63 N5 C62 121.6(9)
C90 N6 Ni3 115.1(8)
C91 N6 Ni3 131.1(10)
C91 N6 C90 113.8(11)
C76 N7 Sm2 113.5(6)
C77 N7 Sm2 125.3(8)
C77 N7 C76 120.0(9)
Ni5 N8 H8A 110.7
Ni5 N8 H8B 110.7
H8A N8 H8B 108.8
C99 N8 Ni5 105.0(5)
C99 N8 H8A 110.7
C99 N8 H8B 110.7
O1 C1 C2 120.3(8)
O1 C1 C6 122.5(9)
C2 C1 C6 117.2(9)
C1 C2 H2 119.2
C3 C2 C1 121.6(9)
C3 C2 H2 119.2
C2 C3 H3 120.0
C2 C3 C4 120.0(10)
C4 C3 H3 120.0
C3 C4 H4 120.2
C5 C4 C3 119.5(10)
C5 C4 H4 120.2
C4 C5 H5 119.1
C4 C5 C6 121.8(10)
C6 C5 H5 119.1
N1 C6 C5 126.0(8)
C1 C6 N1 114.0(8)
C1 C6 C5 119.8(9)
N1 C7 H7 115.5
N1 C7 C8 129.0(10)
C8 C7 H7 115.5
C7 C8 C9 114.7(10)
C13 C8 C7 122.6(8)
C13 C8 C9 122.6(9)
C8 C9 H9 121.5
C10 C9 C8 117.1(12)
C10 C9 H9 121.5
C9 C10 H10 119.2
C11 C10 C9 121.7(10)
C11 C10 H10 119.2
C10 C11 H11 119.0
C10 C11 C12 121.9(10)
C12 C11 H11 119.0
O3 C12 C11 126.4(9)
O3 C12 C13 111.9(8)
C11 C12 C13 121.6(11)
O2 C13 C8 124.5(8)
O2 C13 C12 120.4(10)
C12 C13 C8 115.0(8)
O3 C14 H14A 109.5
O3 C14 H14B 109.5
O3 C14 H14C 109.5
H14A C14 H14B 109.5
H14A C14 H14C 109.5
H14B C14 H14C 109.5
O4 C15 C16 120.3(9)
O4 C15 C20 120.1(8)
C16 C15 C20 119.6(8)
C15 C16 H16 120.5
C15 C16 C17 119.0(10)
C17 C16 H16 120.5
C16 C17 H17 119.4
C18 C17 C16 121.2(9)
C18 C17 H17 119.4
C17 C18 H18 120.2
C19 C18 C17 119.7(10)
C19 C18 H18 120.2
C18 C19 H19 119.6
C18 C19 C20 120.7(10)
C20 C19 H19 119.6
N2 C20 C15 115.5(8)
N2 C20 C19 124.9(9)
C19 C20 C15 119.6(9)
N2 C21 H21 115.4
N2 C21 C22 129.1(8)
C22 C21 H21 115.4
C23 C22 C21 118.6(8)
C23 C22 C27 119.7(8)
C27 C22 C21 121.7(8)
C22 C23 H23 119.4
C24 C23 C22 121.3(9)
C24 C23 H23 119.4
C23 C24 H24 119.7
C23 C24 C25 120.6(9)
C25 C24 H24 119.7
C24 C25 H25 120.2
C24 C25 C26 119.6(9)
C26 C25 H25 120.2
O6 C26 C25 126.0(8)
O6 C26 C27 112.8(7)
C25 C26 C27 121.2(8)
O5 C27 C22 126.7(7)
O5 C27 C26 116.1(7)
C26 C27 C22 117.2(7)
O6 C28 H28C 109.5
O6 C28 H28D 109.5
O6 C28 H28E 109.5
H28C C28 H28D 109.5
H28C C28 H28E 109.5
H28D C28 H28E 109.5
O7 C29 C30 122.3(8)
O7 C29 C34 119.2(8)
C30 C29 C34 118.4(8)
C29 C30 H30 119.5
C31 C30 C29 121.1(10)
C31 C30 H30 119.5
C30 C31 H31 118.3
C30 C31 C32 123.4(11)
C32 C31 H31 118.3
C31 C32 H32 121.6
C31 C32 C33 116.7(10)
C33 C32 H32 121.6
C32 C33 H33 119.7
C34 C33 C32 120.5(10)
C34 C33 H33 119.7
C29 C34 N3 113.7(8)
C33 C34 N3 126.4(9)
C33 C34 C29 119.8(10)
N3 C35 H35 117.2
N3 C35 C36 125.6(9)
C36 C35 H35 117.2
C37 C36 C35 114.6(9)
C41 C36 C35 127.0(8)
C41 C36 C37 118.3(10)
C36 C37 H37 120.0
C38 C37 C36 120.0(10)
C38 C37 H37 120.0
C37 C38 H38 119.5
C39 C38 C37 121.0(9)
C39 C38 H38 119.5
C38 C39 H39 119.0
C38 C39 C40 122.0(11)
C40 C39 H39 119.0
O9 C40 C39 126.6(10)
O9 C40 C41 114.2(7)
C39 C40 C41 118.8(10)
O8 C41 C36 125.0(9)
O8 C41 C40 115.1(9)
C36 C41 C40 119.7(8)
O9 C42 H42A 109.5
O9 C42 H42B 109.5
O9 C42 H42C 109.5
H42A C42 H42B 109.5
H42A C42 H42C 109.5
H42B C42 H42C 109.5
O10 C43 C44 121.4(9)
O10 C43 C48 117.6(8)
C48 C43 C44 120.9(9)
C43 C44 H44 120.7
C43 C44 C45 118.7(10)
C45 C44 H44 120.7
C44 C45 H45 119.8
C46 C45 C44 120.4(9)
C46 C45 H45 119.8
C45 C46 H46 119.2
C45 C46 C47 121.5(10)
C47 C46 H46 119.2
C46 C47 H47 121.4
C46 C47 C48 117.2(10)
C48 C47 H47 121.4
C43 C48 N4 115.9(9)
C43 C48 C47 121.0(9)
C47 C48 N4 123.0(9)
N4 C49 H49 117.6
N4 C49 C50 124.8(10)
C50 C49 H49 117.6
C49 C50 C55 123.5(10)
C51 C50 C49 117.1(11)
C51 C50 C55 119.1(10)
C50 C51 H51 120.4
C50 C51 C52 119.2(12)
C52 C51 H51 120.4
C51 C52 H52 118.9
C53 C52 C51 122.2(12)
C53 C52 H52 118.9
C52 C53 H53 119.2
C52 C53 C54 121.7(11)
C54 C53 H53 119.2
O12 C54 C55 112.1(10)
C53 C54 O12 127.1(10)
C53 C54 C55 120.8(12)
O11 C55 C50 124.7(9)
O11 C55 C54 118.3(10)
C54 C55 C50 117.0(10)
O12 C56 H56A 109.5
O12 C56 H56B 109.5
O12 C56 H56C 109.5
H56A C56 H56B 109.5
H56A C56 H56C 109.5
H56B C56 H56C 109.5
O13 C57 C58 119.7(11)
O13 C57 C62 119.4(10)
C62 C57 C58 120.9(10)
C57 C58 H58 122.5
C59 C58 C57 115.1(13)
C59 C58 H58 122.5
C58 C59 H59 119.1
C60 C59 C58 121.7(13)
C60 C59 H59 119.1
C59 C60 H60 118.9
C61 C60 C59 122.2(12)
C61 C60 H60 118.9
C60 C61 H61 119.9
C60 C61 C62 120.1(14)
C62 C61 H61 119.9
N5 C62 C61 124.9(12)
C57 C62 N5 115.2(9)
C57 C62 C61 119.9(11)
N5 C63 H63 116.6
N5 C63 C64 126.7(9)
C64 C63 H63 116.6
C65 C64 C63 118.0(10)
C65 C64 C69 118.0(12)
C69 C64 C63 124.0(10)
C64 C65 H65 118.6
C66 C65 C64 122.8(12)
C66 C65 H65 118.6
C65 C66 H66 119.4
C65 C66 C67 121.2(12)
C67 C66 H66 119.4
C66 C67 H67 120.6
C68 C67 C66 118.7(13)
C68 C67 H67 120.6
O15 C68 C69 112.1(8)
C67 C68 O15 127.7(11)
C67 C68 C69 120.2(10)
O14 C69 C64 123.7(11)
O14 C69 C68 117.1(8)
C68 C69 C64 119.1(9)
O15 C70 H70A 109.5
O15 C70 H70B 109.5
O15 C70 H70C 109.5
H70A C70 H70B 109.5
H70A C70 H70C 109.5
H70B C70 H70C 109.5
O16 C71 C72 122.3(10)
O16 C71 C76 121.0(11)
C72 C71 C76 116.6(9)
C71 C72 H72 118.0
C71 C72 C73 124.0(12)
C73 C72 H72 118.0
C72 C73 H73 121.9
C74 C73 C72 116.2(13)
C74 C73 H73 121.9
C73 C74 H74 118.7
C75 C74 C73 122.6(11)
C75 C74 H74 118.7
C74 C75 H75 120.0
C74 C75 C76 120.1(12)
C76 C75 H75 120.0
C71 C76 N7 115.2(9)
C75 C76 N7 124.3(10)
C75 C76 C71 120.5(12)
N7 C77 H77 115.6
N7 C77 C78 128.8(10)
C78 C77 H77 115.6
C79 C78 C77 117.4(10)
C79 C78 C83 121.1(12)
C83 C78 C77 121.5(10)
C78 C79 H79 120.1
C80 C79 C78 119.7(12)
C80 C79 H79 120.1
C79 C80 H80 118.3
C79 C80 C81 123.4(12)
C81 C80 H80 118.3
C80 C81 H81 121.1
C80 C81 C82 117.7(13)
C82 C81 H81 121.1
O18 C82 C81 126.0(12)
O18 C82 C83 113.3(10)
C81 C82 C83 120.7(12)
O17 C83 C78 124.2(11)
O17 C83 C82 118.6(10)
C78 C83 C82 117.2(10)
O18 C84 H84A 109.5
O18 C84 H84B 109.5
O18 C84 H84C 109.5
H84A C84 H84B 109.5
H84A C84 H84C 109.5
H84B C84 H84C 109.5
O19 C85 C86 121.7(12)
O19 C85 C90 116.8(11)
C86 C85 C90 121.5(11)
C85 C86 H86 120.1
C87 C86 C85 119.9(17)
C87 C86 H86 120.1
C86 C87 H87 118.2
C88 C87 C86 124(2)
C88 C87 H87 118.2
C87 C88 H88 119.9
C87 C88 C89 120.2(17)
C89 C88 H88 119.9
C88 C89 H89 118.2
C88 C89 C90 123.6(16)
C90 C89 H89 118.2
N6 C90 C89 137.8(13)
C85 C90 N6 111.0(10)
C85 C90 C89 111.2(12)
N6 C91 H91 127.9
N6 C91 C92 104.2(13)
C92 C91 H91 127.9
C91 C92 C93 93.3(13)
C97 C92 C91 148.8(16)
C97 C92 C93 116.7(15)
C92 C93 H93 120.1
C94 C93 C92 119.8(19)
C94 C93 H93 120.1
C93 C94 H94 119.0
C93 C94 C95 121.9(19)
C95 C94 H94 119.0
C94 C95 H95 118.9
C96 C95 C94 122.3(18)
C96 C95 H95 118.9
O21 C96 C95 133.6(17)
O21 C96 C97 108.4(13)
C95 C96 C97 117.7(16)
O20 C97 C92 119.1(15)
O20 C97 C96 119.5(13)
C92 C97 C96 121.4(14)
O21 C98 H98A 109.5
O21 C98 H98B 109.5
O21 C98 H98C 109.5
H98A C98 H98B 109.5
H98A C98 H98C 109.5
H98B C98 H98C 109.5
C100 C99 N8 123.2(8)
C104 C99 N8 116.1(8)
C104 C99 C100 120.6(9)
C99 C100 H100 120.0
C101 C100 C99 120.1(9)
C101 C100 H100 120.0
C100 C101 H101 120.5
C102 C101 C100 119.1(9)
C102 C101 H101 120.5
C101 C102 H102 119.6
C101 C102 C103 120.7(9)
C103 C102 H102 119.6
C102 C103 H103 120.1
C102 C103 C104 119.8(8)
C104 C103 H103 120.1
O22 C104 C103 121.8(7)
C99 C104 O22 118.6(8)
C99 C104 C103 119.6(8)
O24 C105 O23 121.7(7)
O24 C105 O25 124.9(7)
O25 C105 O23 113.3(7)

loop_
_geom_bond_atom_site_label_1
_geom_bond_atom_site_label_2
_geom_bond_distance
Sm1 Ni1 3.251(3)
Sm1 Ni5 3.406(3)
Sm1 O1 2.458(6)
Sm1 O2 2.249(6)
Sm1 O5 2.447(6)
Sm1 O6 2.883(6)
Sm1 O14 2.395(6)
Sm1 O15 2.775(7)
Sm1 O22 2.438(7)
Sm1 O24 2.510(6)
Sm1 N1 2.554(8)
Sm2 Ni3 3.241(3)
Sm2 O8 2.402(7)
Sm2 O9 2.600(7)
Sm2 O16 2.433(8)
Sm2 O17 2.274(7)
Sm2 O19 2.338(6)
Sm2 O23 2.726(6)
Sm2 O26 2.423(7)
Sm2 N7 2.596(8)
Ni1 O1 2.206(7)
Ni1 O4 2.041(6)
Ni1 O5 2.014(6)
Ni1 O7 2.152(7)
Ni1 O24 2.086(6)
Ni1 N2 2.025(7)
Ni2 O4 2.188(7)
Ni2 O7 2.045(6)
Ni2 O8 2.019(7)
Ni2 O23 2.120(6)
Ni2 O27 2.093(7)
Ni2 N3 2.003(7)
Ni3 O16 2.072(6)
Ni3 O19 2.091(8)
Ni3 O20 2.094(9)
Ni3 O23 2.209(6)
Ni3 O25 2.110(6)
Ni3 N6 2.090(10)
Ni4 O10 2.040(7)
Ni4 O11 1.985(7)
Ni4 O20 2.202(8)
Ni4 O21 2.179(10)
Ni4 O28 2.022(8)
Ni4 N4 2.020(9)
Ni5 O13 2.057(8)
Ni5 O14 2.014(8)
Ni5 O22 2.121(6)
Ni5 O25 2.137(6)
Ni5 N5 2.052(7)
Ni5 N8 2.158(7)
O1 C1 1.335(12)
O2 C13 1.280(11)
O3 C12 1.351(14)
O3 C14 1.457(13)
O4 C15 1.349(10)
O5 C27 1.325(10)
O6 C26 1.373(10)
O6 C28 1.462(10)
O7 C29 1.356(11)
O8 C41 1.359(10)
O9 C40 1.387(12)
O9 C42 1.439(12)
O10 C43 1.351(11)
O11 C55 1.334(13)
O12 C54 1.376(15)
O12 C56 1.398(12)
O13 H13 0.855(9)
O13 C57 1.362(11)
O14 C69 1.379(12)
O15 C68 1.403(11)
O15 C70 1.418(14)
O16 C71 1.367(11)
O17 C83 1.336(12)
O18 C82 1.362(15)
O18 C84 1.408(17)
O19 C85 1.322(12)
O20 C97 1.339(15)
O21 C96 1.242(17)
O21 C98 1.49(2)
O22 C104 1.382(11)
O23 C105 1.351(10)
O24 C105 1.246(11)
O25 C105 1.289(10)
O26 H26A 0.9700
O26 H26B 0.9738
O27 H27A 0.9070
O27 H27B 0.9059
O28 H28A 0.8622
O28 H28B 0.8606
N1 C6 1.439(12)
N1 C7 1.306(11)
N2 C20 1.381(12)
N2 C21 1.308(12)
N3 C34 1.442(13)
N3 C35 1.307(11)
N4 C48 1.443(12)
N4 C49 1.324(13)
N5 C62 1.419(15)
N5 C63 1.272(14)
N6 C90 1.487(9)
N6 C91 1.299(9)
N7 C76 1.430(15)
N7 C77 1.331(14)
N8 H8A 0.9100
N8 H8B 0.9100
N8 C99 1.491(12)
C1 C2 1.431(14)
C1 C6 1.439(13)
C2 H2 0.9500
C2 C3 1.401(15)
C3 H3 0.9500
C3 C4 1.447(15)
C4 H4 0.9500
C4 C5 1.344(15)
C5 H5 0.9500
C5 C6 1.449(14)
C7 H7 0.9500
C7 C8 1.460(14)
C8 C9 1.468(13)
C8 C13 1.456(15)
C9 H9 0.9500
C9 C10 1.404(16)
C10 H10 0.9500
C10 C11 1.388(17)
C11 H11 0.9500
C11 C12 1.398(14)
C12 C13 1.451(13)
C14 H14A 0.9800
C14 H14B 0.9800
C14 H14C 0.9800
C15 C16 1.408(13)
C15 C20 1.443(14)
C16 H16 0.9500
C16 C17 1.420(14)
C17 H17 0.9500
C17 C18 1.404(16)
C18 H18 0.9500
C18 C19 1.396(15)
C19 H19 0.9500
C19 C20 1.405(13)
C21 H21 0.9500
C21 C22 1.461(13)
C22 C23 1.434(13)
C22 C27 1.444(12)
C23 H23 0.9500
C23 C24 1.375(15)
C24 H24 0.9500
C24 C25 1.410(14)
C25 H25 0.9500
C25 C26 1.423(12)
C26 C27 1.438(11)
C28 H28C 0.9800
C28 H28D 0.9800
C28 H28E 0.9800
C29 C30 1.401(14)
C29 C34 1.426(12)
C30 H30 0.9500
C30 C31 1.357(13)
C31 H31 0.9500
C31 C32 1.373(15)
C32 H32 0.9500
C32 C33 1.459(17)
C33 H33 0.9500
C33 C34 1.385(14)
C35 H35 0.9500
C35 C36 1.456(15)
C36 C37 1.429(12)
C36 C41 1.393(14)
C37 H37 0.9500
C37 C38 1.419(16)
C38 H38 0.9500
C38 C39 1.324(17)
C39 H39 0.9500
C39 C40 1.393(13)
C40 C41 1.452(14)
C42 H42A 0.9800
C42 H42B 0.9800
C42 H42C 0.9800
C43 C44 1.378(12)
C43 C48 1.361(14)
C44 H44 0.9500
C44 C45 1.423(14)
C45 H45 0.9500
C45 C46 1.351(15)
C46 H46 0.9500
C46 C47 1.403(14)
C47 H47 0.9500
C47 C48 1.423(15)
C49 H49 0.9500
C49 C50 1.458(14)
C50 C51 1.390(16)
C50 C55 1.466(16)
C51 H51 0.9500
C51 C52 1.444(17)
C52 H52 0.9500
C52 C53 1.315(18)
C53 H53 0.9500
C53 C54 1.370(17)
C54 C55 1.456(14)
C56 H56A 0.9800
C56 H56B 0.9800
C56 H56C 0.9800
C57 C58 1.462(17)
C57 C62 1.386(17)
C58 H58 0.9500
C58 C59 1.434(16)
C59 H59 0.9500
C59 C60 1.42(2)
C60 H60 0.9500
C60 C61 1.298(19)
C61 H61 0.9500
C61 C62 1.457(14)
C63 H63 0.9500
C63 C64 1.497(17)
C64 C65 1.411(17)
C64 C69 1.433(13)
C65 H65 0.9500
C65 C66 1.308(19)
C66 H66 0.9500
C66 C67 1.442(16)
C67 H67 0.9500
C67 C68 1.387(15)
C68 C69 1.424(16)
C70 H70A 0.9800
C70 H70B 0.9800
C70 H70C 0.9800
C71 C72 1.369(17)
C71 C76 1.429(15)
C72 H72 0.9500
C72 C73 1.437(15)
C73 H73 0.9500
C73 C74 1.399(18)
C74 H74 0.9500
C74 C75 1.349(18)
C75 H75 0.9500
C75 C76 1.421(14)
C77 H77 0.9500
C77 C78 1.455(17)
C78 C79 1.433(15)
C78 C83 1.444(15)
C79 H79 0.9500
C79 C80 1.356(19)
C80 H80 0.9500
C80 C81 1.429(19)
C81 H81 0.9500
C81 C82 1.443(16)
C82 C83 1.456(17)
C84 H84A 0.9800
C84 H84B 0.9800
C84 H84C 0.9800
C85 C86 1.422(19)
C85 C90 1.470(18)
C86 H86 0.9500
C86 C87 1.36(2)
C87 H87 0.9500
C87 C88 1.31(3)
C88 H88 0.9500
C88 C89 1.38(2)
C89 H89 0.9500
C89 C90 1.491(18)
C91 H91 0.9500
C91 C92 1.503(10)
C92 C93 1.51(3)
C92 C97 1.42(2)
C93 H93 0.9500
C93 C94 1.27(3)
C94 H94 0.9500
C94 C95 1.47(2)
C95 H95 0.9500
C95 C96 1.34(2)
C96 C97 1.44(2)
C98 H98A 0.9800
C98 H98B 0.9800
C98 H98C 0.9800
C99 C100 1.410(13)
C99 C104 1.375(12)
C100 H100 0.9500
C100 C101 1.396(15)
C101 H101 0.9500
C101 C102 1.395(14)
C102 H102 0.9500
C102 C103 1.399(13)
C103 H103 0.9500
C103 C104 1.406(13)

loop_
_geom_torsion_atom_site_label_1
_geom_torsion_atom_site_label_2
_geom_torsion_atom_site_label_3
_geom_torsion_atom_site_label_4
_geom_torsion
Sm1 O1 C1 C2 -171.4(7)
Sm1 O1 C1 C6 5.5(11)
Sm1 O2 C13 C8 -0.6(16)
Sm1 O2 C13 C12 -176.9(7)
Sm1 O5 C27 C22 133.2(8)
Sm1 O5 C27 C26 -44.6(10)
Sm1 O6 C26 C25 -150.1(8)
Sm1 O6 C26 C27 28.5(9)
Sm1 O14 C69 C64 -174.6(6)
Sm1 O14 C69 C68 9.1(11)
Sm1 O15 C68 C67 173.4(8)
Sm1 O15 C68 C69 -7.5(9)
Sm1 O22 C104 C99 -84.3(9)
Sm1 O22 C104 C103 96.6(9)
Sm1 O24 C105 O23 -178.9(6)
Sm1 O24 C105 O25 -1.6(17)
Sm1 N1 C6 C1 -20.7(9)
Sm1 N1 C6 C5 165.1(7)
Sm1 N1 C7 C8 -3.9(14)
Sm2 O8 C41 C36 178.2(7)
Sm2 O8 C41 C40 -5.8(12)
Sm2 O9 C40 C39 -176.0(9)
Sm2 O9 C40 C41 -2.8(11)
Sm2 O16 C71 C72 -161.2(7)
Sm2 O16 C71 C76 15.9(11)
Sm2 O17 C83 C78 21.6(14)
Sm2 O17 C83 C82 -160.1(7)
Sm2 O19 C85 C86 57.9(15)
Sm2 O19 C85 C90 -121.4(10)
Sm2 O23 C105 O24 103.0(9)
Sm2 O23 C105 O25 -74.6(11)
Sm2 N7 C76 C71 -19.5(9)
Sm2 N7 C76 C75 158.7(8)
Sm2 N7 C77 C78 -22.4(13)
Ni1 O1 C1 C2 -68.4(10)
Ni1 O1 C1 C6 108.5(8)
Ni1 O4 C15 C16 174.1(8)
Ni1 O4 C15 C20 -5.4(10)
Ni1 O5 C27 C22 11.6(12)
Ni1 O5 C27 C26 -166.2(6)
Ni1 O7 C29 C30 -79.9(10)
Ni1 O7 C29 C34 97.6(8)
Ni1 O24 C105 O23 24.8(14)
Ni1 O24 C105 O25 -157.9(7)
Ni1 N2 C20 C15 4.4(10)
Ni1 N2 C20 C19 -176.3(9)
Ni1 N2 C21 C22 6.8(15)
Ni2 O4 C15 C16 -82.3(10)
Ni2 O4 C15 C20 98.2(8)
Ni2 O7 C29 C30 174.4(8)
Ni2 O7 C29 C34 -8.1(10)
Ni2 O8 C41 C36 10.8(13)
Ni2 O8 C41 C40 -173.3(7)
Ni2 O23 C105 O24 -33.9(13)
Ni2 O23 C105 O25 148.5(6)
Ni2 N3 C34 C29 1.1(10)
Ni2 N3 C34 C33 -177.6(9)
Ni2 N3 C35 C36 -1.1(14)
Ni3 O16 C71 C72 83.1(12)
Ni3 O16 C71 C76 -99.8(9)
Ni3 O19 C85 C86 -167.1(7)
Ni3 O19 C85 C90 13.6(10)
Ni3 O20 C97 C92 11.2(15)
Ni3 O20 C97 C96 -169.9(9)
Ni3 O23 C105 O24 -179.2(9)
Ni3 O23 C105 O25 3.2(8)
Ni3 O25 C105 O23 -3.4(9)
Ni3 O25 C105 O24 179.1(9)
Ni3 N6 C90 C85 -6.7(10)
Ni3 N6 C90 C89 170.4(10)
Ni3 N6 C91 C92 4(2)
Ni4 O10 C43 C44 -178.1(8)
Ni4 O10 C43 C48 -0.5(12)
Ni4 O11 C55 C50 -5.0(15)
Ni4 O11 C55 C54 175.4(7)
Ni4 O20 C97 C92 -149.0(11)
Ni4 O20 C97 C96 29.8(14)
Ni4 O21 C96 C95 143.0(18)
Ni4 O21 C96 C97 -30.9(14)
Ni4 N4 C48 C43 0.8(11)
Ni4 N4 C48 C47 -174.9(8)
Ni4 N4 C49 C50 11.3(15)
Ni5 O13 C57 C58 174.8(7)
Ni5 O13 C57 C62 -3.9(10)
Ni5 O14 C69 C64 -5.9(11)
Ni5 O14 C69 C68 177.8(6)
Ni5 O22 C104 C99 27.6(10)
Ni5 O22 C104 C103 -151.5(7)
Ni5 O25 C105 O23 -176.8(6)
Ni5 O25 C105 O24 5.7(14)
Ni5 N5 C62 C57 7.2(9)
Ni5 N5 C62 C61 -171.4(7)
Ni5 N5 C63 C64 8.8(13)
Ni5 N8 C99 C100 151.1(9)
Ni5 N8 C99 C104 -25.3(10)
O1 C1 C2 C3 174.9(9)
O1 C1 C6 N1 10.9(13)
O1 C1 C6 C5 -174.5(9)
O3 C12 C13 O2 -3.4(13)
O3 C12 C13 C8 179.9(8)
O4 C15 C16 C17 179.3(9)
O4 C15 C20 N2 0.8(13)
O4 C15 C20 C19 -178.6(9)
O6 C26 C27 O5 2.9(12)
O6 C26 C27 C22 -175.1(8)
O7 C29 C30 C31 177.7(10)
O7 C29 C34 N3 4.8(13)
O7 C29 C34 C33 -176.4(9)
O9 C40 C41 O8 5.2(13)
O9 C40 C41 C36 -178.7(9)
O10 C43 C44 C45 -179.5(9)
O10 C43 C48 N4 -0.2(14)
O10 C43 C48 C47 175.5(10)
O12 C54 C55 O11 1.1(14)
O12 C54 C55 C50 -178.4(9)
O13 C57 C58 C59 -177.6(8)
O13 C57 C62 N5 -2.2(12)
O13 C57 C62 C61 176.5(8)
O15 C68 C69 O14 0.5(11)
O15 C68 C69 C64 -175.9(7)
O16 C71 C72 C73 175.7(9)
O16 C71 C76 N7 3.8(13)
O16 C71 C76 C75 -174.5(8)
O18 C82 C83 O17 -1.9(12)
O18 C82 C83 C78 176.6(8)
O19 C85 C86 C87 -178.0(10)
O19 C85 C90 N6 -4.2(11)
O19 C85 C90 C89 177.8(8)
O21 C96 C97 O20 -1.2(17)
O21 C96 C97 C92 177.6(13)
N1 C7 C8 C9 178.1(9)
N1 C7 C8 C13 -1.0(16)
N2 C21 C22 C23 173.7(10)
N2 C21 C22 C27 -4.4(16)
N3 C35 C36 C37 175.2(10)
N3 C35 C36 C41 -2.2(17)
N4 C49 C50 C51 178.8(10)
N4 C49 C50 C55 4.0(17)
N5 C63 C64 C65 176.7(9)
N5 C63 C64 C69 -3.0(15)
N6 C91 C92 C93 174.6(14)
N6 C91 C92 C97 -21(4)
N7 C77 C78 C79 -177.7(9)
N7 C77 C78 C83 -0.6(14)
N8 C99 C100 C101 -179.8(10)
N8 C99 C104 O22 -0.9(13)
N8 C99 C104 C103 178.2(8)
C1 C2 C3 C4 -1.8(15)
C2 C1 C6 N1 -172.1(8)
C2 C1 C6 C5 2.5(13)
C2 C3 C4 C5 5.6(16)
C3 C4 C5 C6 -5.3(15)
C4 C5 C6 N1 175.2(9)
C4 C5 C6 C1 1.3(14)
C6 N1 C7 C8 -177.7(9)
C6 C1 C2 C3 -2.1(14)
C7 N1 C6 C1 153.8(8)
C7 N1 C6 C5 -20.4(13)
C7 C8 C9 C10 179.7(10)
C7 C8 C13 O2 3.7(15)
C7 C8 C13 C12 -179.7(9)
C8 C9 C10 C11 1.3(17)
C9 C8 C13 O2 -175.3(9)
C9 C8 C13 C12 1.2(14)
C9 C10 C11 C12 -1.4(19)
C10 C11 C12 O3 -179.9(11)
C10 C11 C12 C13 1.4(17)
C11 C12 C13 O2 175.4(9)
C11 C12 C13 C8 -1.3(14)
C13 C8 C9 C10 -1.2(15)
C14 O3 C12 C11 24.6(16)
C14 O3 C12 C13 -156.7(9)
C15 C16 C17 C18 -1.8(17)
C16 C15 C20 N2 -178.8(9)
C16 C15 C20 C19 1.9(15)
C16 C17 C18 C19 3.9(19)
C17 C18 C19 C20 -3.1(19)
C18 C19 C20 N2 -179.0(11)
C18 C19 C20 C15 0.2(17)
C20 N2 C21 C22 -171.8(9)
C20 C15 C16 C17 -1.1(15)
C21 N2 C20 C15 -176.8(9)
C21 N2 C20 C19 2.4(16)
C21 C22 C23 C24 -174.6(10)
C21 C22 C27 O5 -6.0(14)
C21 C22 C27 C26 171.8(9)
C22 C23 C24 C25 2.2(16)
C23 C22 C27 O5 175.9(9)
C23 C22 C27 C26 -6.3(13)
C23 C24 C25 C26 -5.0(16)
C24 C25 C26 O6 -179.5(9)
C24 C25 C26 C27 2.0(15)
C25 C26 C27 O5 -178.4(9)
C25 C26 C27 C22 3.5(13)
C27 C22 C23 C24 3.6(15)
C28 O6 C26 C25 2.6(13)
C28 O6 C26 C27 -178.8(8)
C29 C30 C31 C32 0.3(18)
C30 C29 C34 N3 -177.6(9)
C30 C29 C34 C33 1.2(15)
C30 C31 C32 C33 -2.0(19)
C31 C32 C33 C34 3.3(18)
C32 C33 C34 N3 175.6(10)
C32 C33 C34 C29 -3.0(16)
C34 N3 C35 C36 -177.4(9)
C34 C29 C30 C31 0.2(15)
C35 N3 C34 C29 177.8(9)
C35 N3 C34 C33 -0.9(16)
C35 C36 C37 C38 -178.9(10)
C35 C36 C41 O8 -3.4(17)
C35 C36 C41 C40 -179.1(10)
C36 C37 C38 C39 0.3(18)
C37 C36 C41 O8 179.3(9)
C37 C36 C41 C40 3.5(15)
C37 C38 C39 C40 -1.7(19)
C38 C39 C40 O9 176.9(11)
C38 C39 C40 C41 4.0(18)
C39 C40 C41 O8 178.9(9)
C39 C40 C41 C36 -4.9(15)
C41 C36 C37 C38 -1.2(16)
C42 O9 C40 C39 6.7(16)
C42 O9 C40 C41 179.8(10)
C43 C44 C45 C46 2.0(16)
C44 C43 C48 N4 177.5(9)
C44 C43 C48 C47 -6.8(16)
C44 C45 C46 C47 -2.9(16)
C45 C46 C47 C48 -0.9(16)
C46 C47 C48 N4 -178.8(10)
C46 C47 C48 C43 5.8(15)
C48 N4 C49 C50 -177.9(10)
C48 C43 C44 C45 2.8(15)
C49 N4 C48 C43 -171.1(9)
C49 N4 C48 C47 13.3(15)
C49 C50 C51 C52 -173.8(10)
C49 C50 C55 O11 -7.5(17)
C49 C50 C55 C54 172.0(10)
C50 C51 C52 C53 0.9(18)
C51 C50 C55 O11 177.7(10)
C51 C50 C55 C54 -2.7(15)
C51 C52 C53 C54 -1(2)
C52 C53 C54 O12 -179.4(12)
C52 C53 C54 C55 -0.2(18)
C53 C54 C55 O11 -178.2(10)
C53 C54 C55 C50 2.2(16)
C55 C50 C51 C52 1.3(16)
C56 O12 C54 C53 -1.0(17)
C56 O12 C54 C55 179.7(10)
C57 C58 C59 C60 0.6(15)
C58 C57 C62 N5 179.1(8)
C58 C57 C62 C61 -2.2(13)
C58 C59 C60 C61 -1.1(18)
C59 C60 C61 C62 -0.1(16)
C60 C61 C62 N5 -179.7(9)
C60 C61 C62 C57 1.8(14)
C62 N5 C63 C64 -177.3(8)
C62 C57 C58 C59 1.0(13)
C63 N5 C62 C57 -167.5(8)
C63 N5 C62 C61 13.9(13)
C63 C64 C65 C66 179.7(11)
C63 C64 C69 O14 1.2(13)
C63 C64 C69 C68 177.4(8)
C64 C65 C66 C67 2.5(18)
C65 C64 C69 O14 -178.5(8)
C65 C64 C69 C68 -2.2(13)
C65 C66 C67 C68 -1.4(16)
C66 C67 C68 O15 177.5(9)
C66 C67 C68 C69 -1.5(14)
C67 C68 C69 O14 179.7(8)
C67 C68 C69 C64 3.3(13)
C69 C64 C65 C66 -0.6(16)
C70 O15 C68 C67 2.1(13)
C70 O15 C68 C69 -178.8(8)
C71 C72 C73 C74 -0.6(16)
C72 C71 C76 N7 -179.0(8)
C72 C71 C76 C75 2.7(14)
C72 C73 C74 C75 1.6(16)
C73 C74 C75 C76 -0.4(16)
C74 C75 C76 N7 -180.0(9)
C74 C75 C76 C71 -1.9(15)
C76 N7 C77 C78 170.5(8)
C76 C71 C72 C73 -1.5(15)
C77 N7 C76 C71 149.0(8)
C77 N7 C76 C75 -32.8(13)
C77 C78 C79 C80 177.5(9)
C77 C78 C83 O17 5.2(13)
C77 C78 C83 C82 -173.1(8)
C78 C79 C80 C81 -4.7(15)
C79 C78 C83 O17 -177.8(8)
C79 C78 C83 C82 3.8(12)
C79 C80 C81 C82 4.4(15)
C80 C81 C82 O18 179.5(9)
C80 C81 C82 C83 0.2(14)
C81 C82 C83 O17 177.5(8)
C81 C82 C83 C78 -4.1(13)
C83 C78 C79 C80 0.4(13)
C84 O18 C82 C81 -5.6(15)
C84 O18 C82 C83 173.7(10)
C85 C86 C87 C88 0(2)
C86 C85 C90 N6 176.4(9)
C86 C85 C90 C89 -1.5(13)
C86 C87 C88 C89 -1(2)
C87 C88 C89 C90 1(2)
C88 C89 C90 N6 -176.6(12)
C88 C89 C90 C85 0.5(15)
C90 N6 C91 C92 -176.3(10)
C90 C85 C86 C87 1.4(16)
C91 N6 C90 C85 173.5(12)
C91 N6 C90 C89 -9.4(19)
C91 C92 C93 C94 175(2)
C91 C92 C97 O20 12(4)
C91 C92 C97 C96 -167(2)
C92 C93 C94 C95 -2(3)
C93 C92 C97 O20 174.7(13)
C93 C92 C97 C96 -4(2)
C93 C94 C95 C96 0(3)
C94 C95 C96 O21 -173.9(17)
C94 C95 C96 C97 -1(3)
C95 C96 C97 O20 -176.1(13)
C95 C96 C97 C92 3(2)
C97 C92 C93 C94 4(3)
C98 O21 C96 C95 -7(3)
C98 O21 C96 C97 179.4(15)
C99 C100 C101 C102 3.2(17)
C100 C99 C104 O22 -177.4(9)
C100 C99 C104 C103 1.7(15)
C100 C101 C102 C103 -1.0(17)
C101 C102 C103 C104 -0.9(15)
C102 C103 C104 O22 179.6(9)
C102 C103 C104 C99 0.5(14)
C104 C99 C100 C101 -3.6(16)

loop_
_smtbx_masks_void_nr
_smtbx_masks_void_average_x
_smtbx_masks_void_average_y
_smtbx_masks_void_average_z
_smtbx_masks_void_volume
_smtbx_masks_void_count_electrons
1 0.000 0.000 0.000 1484.5 71.8
2 -0.058 0.218 0.241 9.4 0.0
3 -0.058 0.282 0.741 9.4 0.0
4 0.000 0.500 0.500 1484.5 71.8
5 0.058 0.718 0.259 9.4 0.0
6 0.058 0.782 0.759 9.4 0.0
